data_4082273
loop_
_publ_author_name
'Zhang, Dao'
'Liu, Nan'

_publ_section_title
;
 Titanium Complexes Bearing Bisaryloxy-N-heterocyclic Carbenes: Synthesis,
 Reactivity, and Ethylene Polymerization Study
;
_journal_coden_ASTM ORGND7
_journal_issue 2
_journal_name_full Organometallics
_journal_page_first 499
_journal_page_last 505
_journal_paper_doi 10.1021/om800717h
_journal_volume 28
_journal_year 2009
_chemical_formula_sum 'C35 H52 N2 O2 Ti'
_chemical_formula_weight 580.71
_space_group_IT_number 14
_symmetry_cell_setting monoclinic
_symmetry_Int_Tables_number 14
_symmetry_space_group_name_Hall '-P 2yn'
_symmetry_space_group_name_H-M 'P 1 21/n 1'
_cell_angle_alpha 90
_cell_angle_beta 97.681(6)
_cell_angle_gamma 90
_cell_formula_units_Z 8
_cell_length_a 15.013(4)
_cell_length_b 17.845(5)
_cell_length_c 25.913(7)
_cell_measurement_reflns_used 7645
_cell_measurement_temperature 173.1
_cell_measurement_theta_max 27.5
_cell_measurement_theta_min 3.0
_cell_volume 6880(3)
_computing_cell_refinement CrystalClear
_computing_data_collection CrystalClear
_computing_data_reduction CrystalStructure
_computing_publication_material 'CrystalStructure Ver. 3.5.1'
_computing_structure_refinement CRYSTALS
_computing_structure_solution SIR92
_diffrn_detector_area_resol_mean 7.31
_diffrn_measured_fraction_theta_full 0.9742
_diffrn_measured_fraction_theta_max 0.9634
_diffrn_measurement_device_type 'Rigaku Saturn'
_diffrn_measurement_method \w
_diffrn_radiation_type 'Mo K\a'
_diffrn_radiation_wavelength 0.7107
_diffrn_reflns_av_R_equivalents 0.122
_diffrn_reflns_limit_h_max 19
_diffrn_reflns_limit_h_min -19
_diffrn_reflns_limit_k_max 23
_diffrn_reflns_limit_k_min -22
_diffrn_reflns_limit_l_max 23
_diffrn_reflns_limit_l_min -33
_diffrn_reflns_number 97984
_diffrn_reflns_theta_full 25.00
_diffrn_reflns_theta_max 27.48
_exptl_absorpt_coefficient_mu 0.279
_exptl_absorpt_correction_T_max 0.994
_exptl_absorpt_correction_T_min 0.862
_exptl_absorpt_correction_type multi-scan
_exptl_absorpt_process_details 'Jacobson, R. (1998) Private communication'
_exptl_crystal_colour yellow
_exptl_crystal_density_diffrn 1.121
_exptl_crystal_density_method 'not measured'
_exptl_crystal_description platelet
_exptl_crystal_F_000 2512.00
_exptl_crystal_size_max 0.05
_exptl_crystal_size_mid 0.05
_exptl_crystal_size_min 0.02
_refine_diff_density_max 5.65
_refine_diff_density_min -3.12
_refine_ls_extinction_method none
_refine_ls_goodness_of_fit_ref 1.001
_refine_ls_hydrogen_treatment refall
_refine_ls_number_parameters 825
_refine_ls_number_reflns 11834
_refine_ls_R_factor_gt 0.0910
_refine_ls_shift/su_max 0.0080
_refine_ls_structure_factor_coef Fsqd
_refine_ls_weighting_details 'w = 1/[0.0008Fo^2^ + 1.0000\s(Fo^2^)]/(4Fo^2^)'
_refine_ls_weighting_scheme calc
_refine_ls_wR_factor_ref 0.2280
_reflns_number_gt 4285
_reflns_number_total 15710
_reflns_threshold_expression F^2^>2.0\s(F^2^)
_cod_duplicate_entry 4063541
_cod_data_source_file om800717hsup2.cif
_cod_data_source_block '_Ti[CO]Me2'
_cod_original_cell_volume 6879.8(32)
_cod_original_formula_sum 'C70 H104 N4 O4 Ti2 '
_cod_database_code 4082273

loop_
_symmetry_equiv_pos_as_xyz
x,y,z
-x,-y,-z
-x+1/2,y+1/2,-z+1/2
x+1/2,-y+1/2,z+1/2

loop_
_atom_site_label
_atom_site_type_symbol
_atom_site_fract_x
_atom_site_fract_y
_atom_site_fract_z
_atom_site_U_iso_or_equiv
_atom_site_adp_type
_atom_site_occupancy
_atom_site_symmetry_multiplicity
_atom_site_calc_flag
Ti(1) Ti 0.98569(9) 0.49852(9) 0.37584(5) 0.0347(4) Uani 1.00 1 d
Ti(2) Ti 0.43991(10) 0.55195(9) 0.35936(5) 0.0416(5) Uani 1.00 1 d
O(1) O 1.0095(3) 0.3962(3) 0.3768(2) 0.032(2) Uani 1.00 1 d
O(2) O 0.9303(3) 0.5912(3) 0.3756(2) 0.036(2) Uani 1.00 1 d
O(3) O 0.4460(3) 0.4512(3) 0.3402(2) 0.041(2) Uani 1.00 1 d
O(4) O 0.4551(3) 0.6454(3) 0.3916(2) 0.041(2) Uani 1.00 1 d
N(1) N 0.8074(4) 0.4036(3) 0.3859(2) 0.034(2) Uani 1.00 1 d
N(2) N 0.7786(4) 0.4903(3) 0.3300(2) 0.030(2) Uani 1.00 1 d
N(3) N 0.5521(5) 0.4562(4) 0.4503(2) 0.039(2) Uani 1.00 1 d
N(4) N 0.6207(4) 0.5582(4) 0.4386(2) 0.038(2) Uani 1.00 1 d
C(1) C 0.9943(5) 0.3217(5) 0.3817(3) 0.034(3) Uani 1.00 1 d
C(2) C 1.0536(5) 0.2683(5) 0.3652(3) 0.037(3) Uani 1.00 1 d
C(3) C 1.0337(6) 0.1935(5) 0.3721(3) 0.042(3) Uani 1.00 1 d
C(4) C 0.9607(6) 0.1683(5) 0.3957(3) 0.042(3) Uani 1.00 1 d
C(5) C 0.9045(6) 0.2231(5) 0.4112(3) 0.040(3) Uani 1.00 1 d
C(6) C 0.9193(5) 0.2978(4) 0.4044(3) 0.034(3) Uani 1.00 1 d
C(7) C 0.8587(5) 0.3556(4) 0.4255(3) 0.040(3) Uani 1.00 1 d
C(8) C 0.8464(5) 0.4613(4) 0.3635(3) 0.030(2) Uani 1.00 1 d
C(9) C 0.7180(5) 0.3969(5) 0.3675(3) 0.040(3) Uani 1.00 1 d
C(10) C 0.6991(5) 0.4522(5) 0.3324(3) 0.039(3) Uani 1.00 1 d
C(11) C 0.7928(5) 0.5528(4) 0.2949(3) 0.040(3) Uani 1.00 1 d
C(12) C 0.8000(5) 0.6294(4) 0.3194(3) 0.031(2) Uani 1.00 1 d
C(13) C 0.7407(5) 0.6851(4) 0.2999(3) 0.030(2) Uani 1.00 1 d
C(14) C 0.7462(5) 0.7570(4) 0.3190(3) 0.029(2) Uani 1.00 1 d
C(15) C 0.8126(5) 0.7702(4) 0.3612(3) 0.036(3) Uani 1.00 1 d
C(16) C 0.8744(5) 0.7164(4) 0.3834(3) 0.034(3) Uani 1.00 1 d
C(17) C 0.8698(5) 0.6453(4) 0.3603(3) 0.032(2) Uani 1.00 1 d
C(18) C 1.0739(5) 0.5152(5) 0.4448(3) 0.048(3) Uani 1.00 1 d
C(19) C 1.0485(6) 0.5253(5) 0.3120(3) 0.058(3) Uani 1.00 1 d
C(20) C 0.4712(5) 0.3785(5) 0.3448(3) 0.038(3) Uani 1.00 1 d
C(21) C 0.4731(5) 0.3326(5) 0.3004(3) 0.036(3) Uani 1.00 1 d
C(22) C 0.5091(6) 0.2615(5) 0.3095(3) 0.049(3) Uani 1.00 1 d
C(23) C 0.5428(6) 0.2325(5) 0.3590(3) 0.050(3) Uani 1.00 1 d
C(24) C 0.5306(6) 0.2769(4) 0.4005(3) 0.045(3) Uani 1.00 1 d
C(25) C 0.4970(5) 0.3483(5) 0.3943(3) 0.040(3) Uani 1.00 1 d
C(26) C 0.4858(6) 0.3953(4) 0.4419(3) 0.044(3) Uani 1.00 1 d
C(27) C 0.5456(5) 0.5184(4) 0.4219(3) 0.036(3) Uani 1.00 1 d
C(28) C 0.6735(6) 0.5191(5) 0.4771(3) 0.055(3) Uani 1.00 1 d
C(29) C 0.6308(7) 0.4546(6) 0.4845(3) 0.059(3) Uani 1.00 1 d
C(30) C 0.6425(5) 0.6301(5) 0.4165(3) 0.045(3) Uani 1.00 1 d
C(31) C 0.5902(5) 0.6953(5) 0.4347(3) 0.037(3) Uani 1.00 1 d
C(32) C 0.6370(6) 0.7531(5) 0.4623(3) 0.043(3) Uani 1.00 1 d
C(33) C 0.5965(6) 0.8185(5) 0.4750(3) 0.044(3) Uani 1.00 1 d
C(34) C 0.5035(6) 0.8234(5) 0.4580(3) 0.043(3) Uani 1.00 1 d
C(35) C 0.4526(5) 0.7676(5) 0.4301(3) 0.039(3) Uani 1.00 1 d
C(36) C 0.4983(6) 0.7018(4) 0.4187(3) 0.034(3) Uani 1.00 1 d
C(37) C 0.4672(6) 0.5965(5) 0.2887(3) 0.064(3) Uani 1.00 1 d
C(38) C 0.3026(5) 0.5456(5) 0.3614(3) 0.058(3) Uani 1.00 1 d
C(39) C 1.1365(5) 0.2913(5) 0.3404(3) 0.042(3) Uani 1.00 1 d
C(40) C 1.1916(6) 0.2236(5) 0.3261(3) 0.064(3) Uani 1.00 1 d
C(41) C 1.1049(6) 0.3324(5) 0.2892(3) 0.054(3) Uani 1.00 1 d
C(42) C 1.1993(6) 0.3413(5) 0.3769(3) 0.054(3) Uani 1.00 1 d
C(43) C 0.9437(7) 0.0843(5) 0.4002(4) 0.058(3) Uani 1.00 1 d
C(44) C 1.0316(7) 0.0418(5) 0.4186(4) 0.086(4) Uani 1.00 1 d
C(45) C 0.9031(7) 0.0544(5) 0.3466(4) 0.087(4) Uani 1.00 1 d
C(46) C 0.8786(7) 0.0673(5) 0.4392(4) 0.080(4) Uani 1.00 1 d
C(47) C 0.9411(6) 0.7336(4) 0.4320(3) 0.041(3) Uani 1.00 1 d
C(48) C 0.9172(5) 0.6830(5) 0.4757(3) 0.055(3) Uani 1.00 1 d
C(49) C 1.0381(6) 0.7196(5) 0.4231(3) 0.055(3) Uani 1.00 1 d
C(50) C 0.9353(7) 0.8148(5) 0.4495(4) 0.106(5) Uani 1.00 1 d
C(51) C 0.6816(5) 0.8178(4) 0.2966(3) 0.035(3) Uani 1.00 1 d
C(52) C 0.6582(6) 0.8102(5) 0.2379(3) 0.051(3) Uani 1.00 1 d
C(53) C 0.7199(6) 0.8963(4) 0.3069(3) 0.059(3) Uani 1.00 1 d
C(54) C 0.5950(5) 0.8125(5) 0.3212(3) 0.055(3) Uani 1.00 1 d
C(55) C 0.5834(7) 0.1551(5) 0.3614(3) 0.055(3) Uani 1.00 1 d
C(56) C 0.6607(7) 0.1523(5) 0.3274(4) 0.087(4) Uani 1.00 1 d
C(57) C 0.6254(6) 0.1356(5) 0.4170(3) 0.062(3) Uani 1.00 1 d
C(58) C 0.5135(8) 0.0951(5) 0.3424(4) 0.096(5) Uani 1.00 1 d
C(59) C 0.4390(6) 0.3584(5) 0.2447(3) 0.048(3) Uani 1.00 1 d
C(60) C 0.4301(7) 0.2935(5) 0.2061(3) 0.077(4) Uani 1.00 1 d
C(61) C 0.5031(6) 0.4146(6) 0.2271(3) 0.077(4) Uani 1.00 1 d
C(62) C 0.3442(6) 0.3928(5) 0.2423(3) 0.066(3) Uani 1.00 1 d
C(63) C 0.3536(6) 0.7803(5) 0.4119(3) 0.049(3) Uani 1.00 1 d
C(64) C 0.3355(6) 0.7731(5) 0.3521(3) 0.059(3) Uani 1.00 1 d
C(65) C 0.2977(5) 0.7219(5) 0.4366(3) 0.063(3) Uani 1.00 1 d
C(66) C 0.3202(6) 0.8577(5) 0.4264(3) 0.067(3) Uani 1.00 1 d
C(67) C 0.5930(10) 0.9348(11) 0.5277(8) 0.311(11) Uani 1.00 1 d
C(68) C 0.6471(6) 0.8837(5) 0.5024(3) 0.052(3) Uani 1.00 1 d
C(69) C 0.7186(12) 0.8583(7) 0.5416(6) 0.244(9) Uani 1.00 1 d
C(70) C 0.6877(10) 0.9285(7) 0.4658(4) 0.160(7) Uani 1.00 1 d
H(1) H 1.0728(6) 0.1567(5) 0.3592(3) 0.050(3) Uiso 1.00 1 c
H(2) H 0.8527(6) 0.2066(5) 0.4269(3) 0.047(3) Uiso 1.00 1 c
H(3) H 0.8974(5) 0.3878(4) 0.4489(3) 0.048(3) Uiso 1.00 1 c
H(4) H 0.8163(5) 0.3303(4) 0.4447(3) 0.048(3) Uiso 1.00 1 c
H(5) H 0.6764(5) 0.3603(5) 0.3782(3) 0.047(3) Uiso 1.00 1 c
H(6) H 0.6421(5) 0.4626(5) 0.3113(3) 0.046(3) Uiso 1.00 1 c
H(7) H 0.8475(5) 0.5431(4) 0.2799(3) 0.048(3) Uiso 1.00 1 c
H(8) H 0.7420(5) 0.5531(4) 0.2675(3) 0.048(3) Uiso 1.00 1 c
H(9) H 0.6936(5) 0.6728(4) 0.2718(3) 0.035(2) Uiso 1.00 1 c
H(10) H 0.8161(5) 0.8199(4) 0.3765(3) 0.043(3) Uiso 1.00 1 c
H(11) H 1.0538(5) 0.4855(5) 0.4724(3) 0.057(3) Uiso 1.00 1 c
H(12) H 1.1339(5) 0.4996(5) 0.4395(3) 0.057(3) Uiso 1.00 1 c
H(13) H 1.0747(5) 0.5677(5) 0.4545(3) 0.057(3) Uiso 1.00 1 c
H(14) H 1.0848(6) 0.4831(5) 0.3037(3) 0.071(4) Uiso 1.00 1 c
H(15) H 1.0031(6) 0.5359(5) 0.2826(3) 0.071(4) Uiso 1.00 1 c
H(16) H 1.0865(6) 0.5689(5) 0.3195(3) 0.071(4) Uiso 1.00 1 c
H(17) H 0.5111(6) 0.2295(5) 0.2794(3) 0.060(3) Uiso 1.00 1 c
H(18) H 0.5454(6) 0.2556(4) 0.4351(3) 0.055(3) Uiso 1.00 1 c
H(19) H 0.4902(6) 0.3636(4) 0.4725(3) 0.055(3) Uiso 1.00 1 c
H(20) H 0.4269(6) 0.4185(4) 0.4362(3) 0.055(3) Uiso 1.00 1 c
H(21) H 0.6513(7) 0.4154(6) 0.5093(3) 0.069(3) Uiso 1.00 1 c
H(22) H 0.7308(6) 0.5362(5) 0.4950(3) 0.064(3) Uiso 1.00 1 c
H(23) H 0.7062(5) 0.6394(5) 0.4265(3) 0.054(3) Uiso 1.00 1 c
H(24) H 0.6298(5) 0.6274(5) 0.3789(3) 0.054(3) Uiso 1.00 1 c
H(25) H 0.7010(6) 0.7475(5) 0.4734(3) 0.052(3) Uiso 1.00 1 c
H(26) H 0.4742(6) 0.8693(5) 0.4667(3) 0.052(3) Uiso 1.00 1 c
H(27) H 0.5271(6) 0.6179(5) 0.2931(3) 0.074(3) Uiso 1.00 1 c
H(28) H 0.4636(6) 0.5569(5) 0.2629(3) 0.074(3) Uiso 1.00 1 c
H(29) H 0.4236(6) 0.6352(5) 0.2771(3) 0.074(3) Uiso 1.00 1 c
H(30) H 0.2803(5) 0.5941(5) 0.3707(3) 0.068(3) Uiso 1.00 1 c
H(31) H 0.2726(5) 0.5308(5) 0.3275(3) 0.068(3) Uiso 1.00 1 c
H(32) H 0.2908(5) 0.5087(5) 0.3871(3) 0.068(3) Uiso 1.00 1 c
H(33) H 1.1530(6) 0.1909(5) 0.3030(3) 0.076(3) Uiso 1.00 1 c
H(34) H 1.2421(6) 0.2394(5) 0.3089(3) 0.076(3) Uiso 1.00 1 c
H(35) H 1.2135(6) 0.1970(5) 0.3579(3) 0.076(3) Uiso 1.00 1 c
H(36) H 1.0720(6) 0.3767(5) 0.2973(3) 0.066(3) Uiso 1.00 1 c
H(37) H 1.1554(6) 0.3471(5) 0.2717(3) 0.066(3) Uiso 1.00 1 c
H(38) H 1.0654(6) 0.2997(5) 0.2666(3) 0.066(3) Uiso 1.00 1 c
H(39) H 1.2180(6) 0.3134(5) 0.4087(3) 0.065(3) Uiso 1.00 1 c
H(40) H 1.2519(6) 0.3562(5) 0.3614(3) 0.065(3) Uiso 1.00 1 c
H(41) H 1.1663(6) 0.3855(5) 0.3850(3) 0.065(3) Uiso 1.00 1 c
H(42) H 1.0197(7) -0.0116(5) 0.4201(4) 0.101(4) Uiso 1.00 1 c
H(43) H 1.0743(7) 0.0510(5) 0.3943(4) 0.101(4) Uiso 1.00 1 c
H(44) H 1.0563(7) 0.0595(5) 0.4529(4) 0.101(4) Uiso 1.00 1 c
H(45) H 0.8475(7) 0.0817(5) 0.3367(4) 0.104(4) Uiso 1.00 1 c
H(46) H 0.9439(7) 0.0639(5) 0.3214(4) 0.104(4) Uiso 1.00 1 c
H(47) H 0.8905(7) 0.0012(5) 0.3477(4) 0.104(4) Uiso 1.00 1 c
H(48) H 0.9038(7) 0.0856(5) 0.4733(4) 0.097(4) Uiso 1.00 1 c
H(49) H 0.8226(7) 0.0931(5) 0.4278(4) 0.097(4) Uiso 1.00 1 c
H(50) H 0.8673(7) 0.0139(5) 0.4411(4) 0.097(4) Uiso 1.00 1 c
H(51) H 0.8551(5) 0.6913(5) 0.4808(3) 0.065(3) Uiso 1.00 1 c
H(52) H 0.9250(5) 0.6313(5) 0.4657(3) 0.065(3) Uiso 1.00 1 c
H(53) H 0.9561(5) 0.6935(5) 0.5079(3) 0.065(3) Uiso 1.00 1 c
H(54) H 1.0450(6) 0.6674(5) 0.4142(3) 0.065(3) Uiso 1.00 1 c
H(55) H 1.0521(6) 0.7510(5) 0.3947(3) 0.065(3) Uiso 1.00 1 c
H(56) H 1.0786(6) 0.7314(5) 0.4544(3) 0.065(3) Uiso 1.00 1 c
H(57) H 0.9757(7) 0.8240(5) 0.4814(4) 0.117(5) Uiso 1.00 1 c
H(58) H 0.9509(7) 0.8477(5) 0.4223(4) 0.117(5) Uiso 1.00 1 c
H(59) H 0.8739(7) 0.8246(5) 0.4554(4) 0.117(5) Uiso 1.00 1 c
H(60) H 0.6179(6) 0.8501(5) 0.2243(3) 0.061(3) Uiso 1.00 1 c
H(61) H 0.7128(6) 0.8125(5) 0.2217(3) 0.061(3) Uiso 1.00 1 c
H(62) H 0.6292(6) 0.7621(5) 0.2304(3) 0.061(3) Uiso 1.00 1 c
H(63) H 0.7345(6) 0.9025(4) 0.3443(3) 0.071(3) Uiso 1.00 1 c
H(64) H 0.7739(6) 0.9026(4) 0.2906(3) 0.071(3) Uiso 1.00 1 c
H(65) H 0.6757(6) 0.9335(4) 0.2935(3) 0.071(3) Uiso 1.00 1 c
H(66) H 0.6084(5) 0.8178(5) 0.3587(3) 0.064(3) Uiso 1.00 1 c
H(67) H 0.5542(5) 0.8520(5) 0.3074(3) 0.064(3) Uiso 1.00 1 c
H(68) H 0.5671(5) 0.7642(5) 0.3129(3) 0.064(3) Uiso 1.00 1 c
H(69) H 0.6891(7) 0.1034(5) 0.3286(4) 0.107(5) Uiso 1.00 1 c
H(70) H 0.6357(7) 0.1637(5) 0.2918(4) 0.107(5) Uiso 1.00 1 c
H(71) H 0.7050(7) 0.1899(5) 0.3399(4) 0.107(5) Uiso 1.00 1 c
H(72) H 0.5781(6) 0.1382(5) 0.4390(3) 0.076(4) Uiso 1.00 1 c
H(73) H 0.6514(6) 0.0857(5) 0.4189(3) 0.076(4) Uiso 1.00 1 c
H(74) H 0.6716(6) 0.1721(5) 0.4287(3) 0.076(4) Uiso 1.00 1 c
H(75) H 0.4651(8) 0.0967(5) 0.3637(4) 0.115(5) Uiso 1.00 1 c
H(76) H 0.4898(8) 0.1061(5) 0.3065(4) 0.115(5) Uiso 1.00 1 c
H(77) H 0.5404(8) 0.0456(5) 0.3445(4) 0.115(5) Uiso 1.00 1 c
H(78) H 0.3874(7) 0.2573(5) 0.2162(3) 0.091(4) Uiso 1.00 1 c
H(79) H 0.4099(7) 0.3111(5) 0.1711(3) 0.091(4) Uiso 1.00 1 c
H(80) H 0.4885(7) 0.2699(5) 0.2070(3) 0.091(4) Uiso 1.00 1 c
H(81) H 0.5618(6) 0.3915(6) 0.2283(3) 0.092(4) Uiso 1.00 1 c
H(82) H 0.4828(6) 0.4317(6) 0.1919(3) 0.092(4) Uiso 1.00 1 c
H(83) H 0.5070(6) 0.4569(6) 0.2508(3) 0.092(4) Uiso 1.00 1 c
H(84) H 0.3483(6) 0.4351(5) 0.2660(3) 0.077(4) Uiso 1.00 1 c
H(85) H 0.3226(6) 0.4099(5) 0.2073(3) 0.077(4) Uiso 1.00 1 c
H(86) H 0.3029(6) 0.3560(5) 0.2530(3) 0.077(4) Uiso 1.00 1 c
H(87) H 0.2722(6) 0.7817(5) 0.3403(3) 0.068(3) Uiso 1.00 1 c
H(88) H 0.3710(6) 0.8107(5) 0.3371(3) 0.068(3) Uiso 1.00 1 c
H(89) H 0.3523(6) 0.7237(5) 0.3413(3) 0.068(3) Uiso 1.00 1 c
H(90) H 0.2341(5) 0.7281(5) 0.4247(3) 0.075(4) Uiso 1.00 1 c
H(91) H 0.3166(5) 0.6722(5) 0.4274(3) 0.075(4) Uiso 1.00 1 c
H(92) H 0.3086(5) 0.7280(5) 0.4742(3) 0.075(4) Uiso 1.00 1 c
H(93) H 0.3312(6) 0.8640(5) 0.4639(3) 0.078(4) Uiso 1.00 1 c
H(94) H 0.3546(6) 0.8945(5) 0.4099(3) 0.078(4) Uiso 1.00 1 c
H(95) H 0.2566(6) 0.8646(5) 0.4145(3) 0.078(4) Uiso 1.00 1 c
H(96) H 0.6282(10) 0.9752(11) 0.5431(8) 0.39(2) Uiso 1.00 1 c
H(97) H 0.5457(10) 0.9539(11) 0.5031(8) 0.39(2) Uiso 1.00 1 c
H(98) H 0.5683(10) 0.9077(11) 0.5540(8) 0.39(2) Uiso 1.00 1 c
H(99) H 0.6924(12) 0.8322(7) 0.5678(6) 0.262(11) Uiso 1.00 1 c
H(100) H 0.7572(12) 0.8255(7) 0.5261(6) 0.262(11) Uiso 1.00 1 c
H(101) H 0.7524(12) 0.8996(7) 0.5569(6) 0.262(11) Uiso 1.00 1 c
H(102) H 0.7248(10) 0.8963(7) 0.4486(4) 0.188(8) Uiso 1.00 1 c
H(103) H 0.6426(10) 0.9497(7) 0.4409(4) 0.188(8) Uiso 1.00 1 c
H(104) H 0.7234(10) 0.9674(7) 0.4829(4) 0.188(8) Uiso 1.00 1 c

loop_
_atom_site_aniso_label
_atom_site_aniso_U_11
_atom_site_aniso_U_22
_atom_site_aniso_U_33
_atom_site_aniso_U_12
_atom_site_aniso_U_13
_atom_site_aniso_U_23
Ti(1) 0.0276(8) 0.0381(9) 0.0367(8) 0.0014(8) -0.0017(6) 0.0007(7)
Ti(2) 0.0348(10) 0.0456(10) 0.0420(9) -0.0042(8) -0.0031(7) 0.0038(8)
O(1) 0.028(3) 0.030(3) 0.037(3) -0.001(3) -0.002(2) 0.004(2)
O(2) 0.034(3) 0.037(3) 0.034(3) 0.001(3) -0.004(3) 0.000(2)
O(3) 0.047(4) 0.036(4) 0.041(3) -0.005(3) 0.009(3) -0.001(3)
O(4) 0.039(4) 0.041(4) 0.042(3) -0.004(3) 0.002(3) 0.001(3)
N(1) 0.041(4) 0.029(4) 0.031(4) -0.002(4) 0.002(3) -0.004(3)
N(2) 0.033(4) 0.021(4) 0.034(4) 0.003(3) -0.002(3) 0.005(3)
N(3) 0.053(5) 0.032(4) 0.032(4) 0.010(4) 0.013(4) 0.001(3)
N(4) 0.035(4) 0.044(5) 0.033(4) 0.002(4) 0.001(3) -0.005(3)
C(1) 0.034(5) 0.048(6) 0.018(4) -0.001(5) -0.005(4) 0.003(4)
C(2) 0.036(5) 0.047(6) 0.027(5) -0.001(5) -0.001(4) -0.011(4)
C(3) 0.046(6) 0.038(6) 0.040(5) -0.003(5) 0.001(4) -0.007(4)
C(4) 0.053(6) 0.032(5) 0.039(5) -0.005(5) -0.007(4) -0.002(4)
C(5) 0.041(6) 0.045(6) 0.033(5) -0.013(5) 0.001(4) 0.004(4)
C(6) 0.042(5) 0.032(5) 0.028(5) -0.011(4) -0.000(4) 0.003(4)
C(7) 0.037(5) 0.050(6) 0.032(5) -0.008(5) 0.003(4) 0.003(4)
C(8) 0.029(5) 0.025(5) 0.034(5) 0.002(4) 0.004(4) -0.005(4)
C(9) 0.024(5) 0.042(6) 0.053(5) -0.005(4) 0.002(4) -0.013(4)
C(10) 0.021(5) 0.040(5) 0.053(5) -0.002(4) -0.005(4) -0.006(4)
C(11) 0.030(5) 0.053(6) 0.037(5) 0.003(4) 0.002(4) -0.002(4)
C(12) 0.031(5) 0.036(5) 0.027(4) -0.002(4) 0.004(4) 0.003(4)
C(13) 0.027(5) 0.035(5) 0.027(4) 0.002(4) -0.005(3) 0.008(4)
C(14) 0.025(5) 0.031(5) 0.031(4) 0.007(4) 0.004(4) 0.002(4)
C(15) 0.049(6) 0.028(5) 0.032(5) -0.007(4) 0.002(4) -0.006(4)
C(16) 0.038(5) 0.035(5) 0.029(5) -0.005(4) 0.001(4) 0.002(4)
C(17) 0.036(5) 0.036(5) 0.025(4) -0.009(4) 0.009(4) 0.006(4)
C(18) 0.041(5) 0.060(7) 0.041(5) 0.003(5) -0.005(4) -0.002(4)
C(19) 0.050(6) 0.068(7) 0.060(6) 0.002(5) 0.021(5) 0.004(5)
C(20) 0.032(5) 0.038(5) 0.043(5) -0.000(4) 0.004(4) -0.001(4)
C(21) 0.032(5) 0.039(5) 0.038(5) -0.010(4) 0.010(4) -0.008(4)
C(22) 0.047(6) 0.053(6) 0.050(6) -0.011(5) 0.015(5) -0.020(5)
C(23) 0.050(6) 0.053(6) 0.047(6) -0.003(5) 0.015(5) -0.005(5)
C(24) 0.055(6) 0.030(5) 0.053(6) 0.003(5) 0.021(5) 0.009(4)
C(25) 0.032(5) 0.045(6) 0.045(5) -0.007(4) 0.015(4) -0.003(4)
C(26) 0.056(6) 0.043(6) 0.038(5) 0.007(5) 0.024(4) 0.010(4)
C(27) 0.032(5) 0.042(6) 0.036(5) -0.001(4) 0.011(4) -0.006(4)
C(28) 0.054(7) 0.061(7) 0.045(6) 0.018(6) -0.013(5) -0.012(5)
C(29) 0.079(8) 0.063(7) 0.030(5) 0.029(6) -0.010(5) 0.001(5)
C(30) 0.029(5) 0.070(7) 0.036(5) -0.008(5) 0.006(4) 0.000(5)
C(31) 0.036(5) 0.045(6) 0.028(5) -0.015(5) 0.001(4) 0.003(4)
C(32) 0.038(6) 0.056(6) 0.037(5) -0.005(5) 0.011(4) 0.008(4)
C(33) 0.041(6) 0.058(6) 0.032(5) -0.012(5) 0.002(4) 0.004(4)
C(34) 0.044(6) 0.044(6) 0.042(5) 0.002(5) 0.010(4) -0.001(4)
C(35) 0.032(5) 0.038(6) 0.046(5) -0.007(4) 0.002(4) 0.014(4)
C(36) 0.039(5) 0.034(5) 0.026(4) 0.000(4) -0.003(4) 0.012(4)
C(37) 0.075(7) 0.063(7) 0.047(6) -0.011(6) -0.016(5) 0.008(5)
C(38) 0.033(5) 0.058(7) 0.079(6) -0.010(5) -0.005(5) -0.017(5)
C(39) 0.032(5) 0.040(5) 0.053(6) 0.008(4) 0.005(4) -0.008(4)
C(40) 0.042(6) 0.072(7) 0.076(7) 0.004(6) 0.005(5) -0.003(5)
C(41) 0.048(6) 0.070(7) 0.048(6) 0.003(5) 0.020(5) 0.009(5)
C(42) 0.043(6) 0.051(6) 0.069(6) 0.003(5) 0.011(5) 0.011(5)
C(43) 0.065(7) 0.041(6) 0.064(7) -0.009(5) -0.005(6) -0.007(5)
C(44) 0.090(9) 0.042(7) 0.121(9) -0.008(6) -0.005(7) 0.004(6)
C(45) 0.079(9) 0.071(8) 0.110(8) -0.016(7) 0.015(7) -0.046(7)
C(46) 0.100(9) 0.044(7) 0.098(8) -0.008(6) 0.014(7) 0.008(6)
C(47) 0.039(6) 0.034(5) 0.046(5) 0.007(4) -0.009(4) -0.004(4)
C(48) 0.041(6) 0.083(8) 0.038(5) 0.009(5) -0.005(4) -0.003(5)
C(49) 0.054(6) 0.055(7) 0.052(6) -0.022(5) -0.005(5) 0.007(5)
C(50) 0.107(10) 0.078(9) 0.108(9) 0.012(8) -0.076(7) -0.027(7)
C(51) 0.037(5) 0.033(5) 0.034(5) -0.011(4) 0.007(4) 0.006(4)
C(52) 0.059(7) 0.056(6) 0.037(5) 0.016(5) 0.001(4) 0.018(4)
C(53) 0.063(7) 0.046(6) 0.067(6) 0.008(5) 0.004(5) 0.019(5)
C(54) 0.050(6) 0.067(7) 0.044(5) 0.008(5) -0.004(5) 0.016(5)
C(55) 0.073(8) 0.044(6) 0.049(6) 0.007(5) 0.010(5) -0.006(5)
C(56) 0.115(10) 0.079(8) 0.075(7) 0.043(7) 0.045(7) -0.001(6)
C(57) 0.063(7) 0.047(6) 0.079(7) 0.007(5) 0.021(6) 0.001(5)
C(58) 0.159(12) 0.053(7) 0.074(8) -0.027(8) 0.008(7) -0.023(6)
C(59) 0.047(6) 0.071(7) 0.024(5) -0.013(5) 0.000(4) -0.007(4)
C(60) 0.082(8) 0.103(9) 0.043(6) 0.015(7) -0.007(5) -0.011(6)
C(61) 0.073(8) 0.116(9) 0.040(6) -0.023(7) 0.005(5) 0.017(6)
C(62) 0.051(7) 0.083(8) 0.059(6) -0.005(6) -0.005(5) -0.014(5)
C(63) 0.040(6) 0.050(6) 0.056(6) 0.002(5) -0.001(5) 0.007(5)
C(64) 0.053(7) 0.056(7) 0.062(6) 0.014(5) -0.016(5) 0.008(5)
C(65) 0.028(6) 0.080(8) 0.080(7) 0.009(5) -0.001(5) 0.015(6)
C(66) 0.056(7) 0.054(7) 0.085(7) 0.012(5) -0.016(5) -0.005(5)
C(67) 0.12(1) 0.39(3) 0.46(3) -0.14(2) 0.15(2) -0.38(2)
C(68) 0.043(6) 0.067(7) 0.049(6) -0.011(5) 0.012(5) -0.006(5)
C(69) 0.33(2) 0.074(10) 0.25(2) -0.050(13) -0.25(2) -0.001(11)
C(70) 0.26(2) 0.108(11) 0.098(10) -0.130(12) -0.016(11) 0.014(8)

loop_
_atom_type_symbol
_atom_type_description
_atom_type_scat_dispersion_real
_atom_type_scat_dispersion_imag
_atom_type_scat_source
H H 0.000 0.000
;
International Tables for Crystallography
(1992, Vol. C, Table 6.1.1.4)
;
N N 0.006 0.003
;
International Tables for Crystallography
(1992, Vol. C, Tables 4.2.6.8 and 6.1.1.4)
;
O O 0.011 0.006
;
International Tables for Crystallography
(1992, Vol. C, Tables 4.2.6.8 and 6.1.1.4)
;
C C 0.003 0.002
;
International Tables for Crystallography
(1992, Vol. C, Tables 4.2.6.8 and 6.1.1.4)
;
Ti Ti 0.278 0.446
;
International Tables for Crystallography
(1992, Vol. C, Tables 4.2.6.8 and 6.1.1.4)
;

loop_
_geom_angle_atom_site_label_1
_geom_angle_atom_site_label_2
_geom_angle_atom_site_label_3
_geom_angle
_geom_angle_publ_flag
O(1) Ti(1) O(2) 164.3(2) yes
O(1) Ti(1) C(8) 83.2(2) yes
O(1) Ti(1) C(18) 91.7(3) yes
O(1) Ti(1) C(19) 97.5(3) yes
O(2) Ti(1) C(8) 81.3(2) yes
O(2) Ti(1) C(18) 96.2(3) yes
O(2) Ti(1) C(19) 92.5(3) yes
C(8) Ti(1) C(18) 130.7(3) yes
C(8) Ti(1) C(19) 119.0(3) yes
C(18) Ti(1) C(19) 110.3(3) yes
O(3) Ti(2) O(4) 166.0(2) yes
O(3) Ti(2) C(27) 83.0(3) yes
O(3) Ti(2) C(37) 96.4(3) yes
O(3) Ti(2) C(38) 92.2(3) yes
O(4) Ti(2) C(27) 83.1(3) yes
O(4) Ti(2) C(37) 91.5(3) yes
O(4) Ti(2) C(38) 95.8(3) yes
C(27) Ti(2) C(37) 123.0(3) yes
C(27) Ti(2) C(38) 126.1(3) yes
C(37) Ti(2) C(38) 110.8(3) yes
C(1) O(1) Ti(1) 158.1(5) yes
C(17) O(2) Ti(1) 157.7(4) yes
C(20) O(3) Ti(2) 157.2(4) yes
C(36) O(4) Ti(2) 157.8(5) yes
C(7) N(1) C(8) 121.8(6) yes
C(7) N(1) C(9) 126.0(6) yes
C(8) N(1) C(9) 112.2(6) yes
C(8) N(2) C(10) 111.3(6) yes
C(8) N(2) C(11) 122.0(6) yes
C(10) N(2) C(11) 126.6(6) yes
C(26) N(3) C(27) 122.4(6) yes
C(26) N(3) C(29) 125.8(7) yes
C(27) N(3) C(29) 111.5(7) yes
C(27) N(4) C(28) 109.9(7) yes
C(27) N(4) C(30) 123.8(6) yes
C(28) N(4) C(30) 126.3(7) yes
C(2) C(1) C(6) 119.7(7) yes
C(2) C(1) O(1) 120.9(7) yes
C(6) C(1) O(1) 119.4(7) yes
C(3) C(2) C(39) 120.9(7) yes
C(3) C(2) C(1) 117.2(8) yes
C(39) C(2) C(1) 121.9(7) yes
C(4) C(3) H(1) 118.7(9) no
C(4) C(3) C(2) 124.2(8) yes
H(1) C(3) C(2) 117(1) no
C(5) C(4) C(43) 123.9(8) yes
C(5) C(4) C(3) 116.3(7) yes
C(43) C(4) C(3) 119.7(8) yes
C(6) C(5) H(2) 120.1(9) no
C(6) C(5) C(4) 122.5(8) yes
H(2) C(5) C(4) 117.4(9) no
C(7) C(6) C(1) 119.7(7) yes
C(7) C(6) C(5) 120.0(7) yes
C(1) C(6) C(5) 120.2(7) yes
H(3) C(7) H(4) 109.4(9) no
H(3) C(7) N(1) 107.7(8) no
H(3) C(7) C(6) 106.8(8) no
H(4) C(7) N(1) 108.1(8) no
H(4) C(7) C(6) 109.5(8) no
N(1) C(7) C(6) 115.1(6) yes
Ti(1) C(8) N(1) 129.1(5) yes
Ti(1) C(8) N(2) 127.2(5) yes
N(1) C(8) N(2) 103.7(6) yes
C(10) C(9) H(5) 126.9(9) no
C(10) C(9) N(1) 106.2(7) yes
H(5) C(9) N(1) 126.9(9) no
H(6) C(10) N(2) 125.7(9) no
H(6) C(10) C(9) 127.7(9) no
N(2) C(10) C(9) 106.5(6) yes
C(12) C(11) H(7) 108.3(8) no
C(12) C(11) H(8) 108.0(8) no
C(12) C(11) N(2) 115.8(6) yes
H(7) C(11) H(8) 109.5(9) no
H(7) C(11) N(2) 108.1(8) no
H(8) C(11) N(2) 107.1(8) no
C(13) C(12) C(17) 120.3(7) yes
C(13) C(12) C(11) 119.5(6) yes
C(17) C(12) C(11) 120.2(6) yes
C(14) C(13) H(9) 119.0(8) no
C(14) C(13) C(12) 122.3(6) yes
H(9) C(13) C(12) 118.7(8) no
C(15) C(14) C(51) 122.1(6) yes
C(15) C(14) C(13) 116.2(6) yes
C(51) C(14) C(13) 121.6(6) yes
C(16) C(15) H(10) 117.5(8) no
C(16) C(15) C(14) 124.6(7) yes
H(10) C(15) C(14) 117.8(8) no
C(17) C(16) C(47) 121.5(7) yes
C(17) C(16) C(15) 116.9(6) yes
C(47) C(16) C(15) 121.6(7) yes
O(2) C(17) C(12) 118.6(6) yes
O(2) C(17) C(16) 122.0(6) yes
C(12) C(17) C(16) 119.4(7) yes
H(11) C(18) H(12) 109(1) no
H(11) C(18) H(13) 109.5(9) no
H(11) C(18) Ti(1) 109.2(7) no
H(12) C(18) H(13) 109(1) no
H(12) C(18) Ti(1) 109.3(6) no
H(13) C(18) Ti(1) 110.0(7) no
H(14) C(19) H(15) 109(1) no
H(14) C(19) H(16) 109(1) no
H(14) C(19) Ti(1) 109.2(8) no
H(15) C(19) H(16) 109(1) no
H(15) C(19) Ti(1) 109.0(8) no
H(16) C(19) Ti(1) 110.2(7) no
C(21) C(20) C(25) 119.3(7) yes
C(21) C(20) O(3) 121.3(7) yes
C(25) C(20) O(3) 119.4(7) yes
C(22) C(21) C(59) 120.5(7) yes
C(22) C(21) C(20) 116.1(7) yes
C(59) C(21) C(20) 123.4(7) yes
C(23) C(22) H(17) 117(1) no
C(23) C(22) C(21) 125.0(8) yes
H(17) C(22) C(21) 117.1(9) no
C(24) C(23) C(55) 126.4(8) yes
C(24) C(23) C(22) 115.6(8) yes
C(55) C(23) C(22) 117.8(8) yes
C(25) C(24) H(18) 120.5(9) no
C(25) C(24) C(23) 122.1(8) yes
H(18) C(24) C(23) 117.4(9) no
C(26) C(25) C(20) 118.9(7) yes
C(26) C(25) C(24) 119.9(7) yes
C(20) C(25) C(24) 121.2(8) yes
H(19) C(26) H(20) 109(1) no
H(19) C(26) N(3) 109.8(8) no
H(19) C(26) C(25) 109.8(8) no
H(20) C(26) N(3) 107.1(8) no
H(20) C(26) C(25) 108.2(8) no
N(3) C(26) C(25) 112.6(7) yes
Ti(2) C(27) N(3) 129.0(6) yes
Ti(2) C(27) N(4) 125.6(5) yes
N(3) C(27) N(4) 105.3(6) yes
C(29) C(28) H(22) 127(1) no
C(29) C(28) N(4) 107.4(8) yes
H(22) C(28) N(4) 124(1) no
H(21) C(29) N(3) 127(1) no
H(21) C(29) C(28) 126(1) no
N(3) C(29) C(28) 105.9(7) yes
C(31) C(30) H(23) 108.6(9) no
C(31) C(30) H(24) 108.0(8) no
C(31) C(30) N(4) 113.6(7) yes
H(23) C(30) H(24) 109(1) no
H(23) C(30) N(4) 108.1(8) no
H(24) C(30) N(4) 109.1(8) no
C(32) C(31) C(36) 120.3(8) yes
C(32) C(31) C(30) 118.9(7) yes
C(36) C(31) C(30) 120.4(7) yes
C(33) C(32) H(25) 117.9(9) no
C(33) C(32) C(31) 122.9(8) yes
H(25) C(32) C(31) 119(1) no
C(34) C(33) C(68) 120.8(8) yes
C(34) C(33) C(32) 115.5(8) yes
C(68) C(33) C(32) 123.7(8) yes
C(35) C(34) H(26) 119.3(9) no
C(35) C(34) C(33) 124.6(8) yes
H(26) C(34) C(33) 116.2(9) no
C(36) C(35) C(63) 122.9(7) yes
C(36) C(35) C(34) 117.0(7) yes
C(63) C(35) C(34) 120.0(7) yes
O(4) C(36) C(31) 118.9(7) yes
O(4) C(36) C(35) 121.3(7) yes
C(31) C(36) C(35) 119.8(7) yes
H(27) C(37) H(28) 109(1) no
H(27) C(37) H(29) 109(1) no
H(27) C(37) Ti(2) 109.5(7) no
H(28) C(37) H(29) 109(1) no
H(28) C(37) Ti(2) 109.1(8) no
H(29) C(37) Ti(2) 109.9(8) no
H(30) C(38) H(31) 109(1) no
H(30) C(38) H(32) 109(1) no
H(30) C(38) Ti(2) 109.6(7) no
H(31) C(38) H(32) 109(1) no
H(31) C(38) Ti(2) 109.6(8) no
H(32) C(38) Ti(2) 109.3(7) no
C(40) C(39) C(41) 106.3(7) yes
C(40) C(39) C(42) 107.5(6) yes
C(40) C(39) C(2) 112.7(7) yes
C(41) C(39) C(42) 110.4(7) yes
C(41) C(39) C(2) 108.5(6) yes
C(42) C(39) C(2) 111.4(7) yes
H(33) C(40) H(34) 109(1) no
H(33) C(40) H(35) 109(1) no
H(33) C(40) C(39) 109.0(9) no
H(34) C(40) H(35) 109(1) no
H(34) C(40) C(39) 111.2(9) no
H(35) C(40) C(39) 108.1(9) no
H(36) C(41) H(37) 109(1) no
H(36) C(41) H(38) 109(1) no
H(36) C(41) C(39) 108.0(8) no
H(37) C(41) H(38) 109(1) no
H(37) C(41) C(39) 111.3(8) no
H(38) C(41) C(39) 109.1(9) no
H(39) C(42) H(40) 109(1) no
H(39) C(42) H(41) 109(1) no
H(39) C(42) C(39) 108.0(9) no
H(40) C(42) H(41) 109(1) no
H(40) C(42) C(39) 111.8(8) no
H(41) C(42) C(39) 108.5(8) no
C(44) C(43) C(45) 109.2(8) yes
C(44) C(43) C(46) 107.1(7) yes
C(44) C(43) C(4) 111.2(8) yes
C(45) C(43) C(46) 108.5(8) yes
C(45) C(43) C(4) 108.8(7) yes
C(46) C(43) C(4) 111.9(8) yes
H(42) C(44) H(43) 109(1) no
H(42) C(44) H(44) 109(1) no
H(42) C(44) C(43) 109(1) no
H(43) C(44) H(44) 109(1) no
H(43) C(44) C(43) 109(1) no
H(44) C(44) C(43) 109(1) no
H(45) C(45) H(46) 109(1) no
H(45) C(45) H(47) 109(1) no
H(45) C(45) C(43) 106(1) no
H(46) C(45) H(47) 109(1) no
H(46) C(45) C(43) 109(1) no
H(47) C(45) C(43) 111(1) no
H(48) C(46) H(49) 109(1) no
H(48) C(46) H(50) 109(1) no
H(48) C(46) C(43) 109(1) no
H(49) C(46) H(50) 109(1) no
H(49) C(46) C(43) 107(1) no
H(50) C(46) C(43) 111(1) no
C(48) C(47) C(49) 109.8(6) yes
C(48) C(47) C(50) 108.2(7) yes
C(48) C(47) C(16) 107.4(6) yes
C(49) C(47) C(50) 107.1(7) yes
C(49) C(47) C(16) 112.1(7) yes
C(50) C(47) C(16) 112.2(7) yes
H(51) C(48) H(52) 109(1) no
H(51) C(48) H(53) 109(1) no
H(51) C(48) C(47) 109.6(8) no
H(52) C(48) H(53) 109(1) no
H(52) C(48) C(47) 108.3(8) no
H(53) C(48) C(47) 110.5(9) no
H(54) C(49) H(55) 109(1) no
H(54) C(49) H(56) 109(1) no
H(54) C(49) C(47) 109.1(9) no
H(55) C(49) H(56) 109(1) no
H(55) C(49) C(47) 109.2(9) no
H(56) C(49) C(47) 110.1(9) no
H(57) C(50) H(58) 109(1) no
H(57) C(50) H(59) 109(1) no
H(57) C(50) C(47) 111(1) no
H(58) C(50) H(59) 109(1) no
H(58) C(50) C(47) 109(1) no
H(59) C(50) C(47) 108(1) no
C(52) C(51) C(53) 106.8(6) yes
C(52) C(51) C(54) 108.4(6) yes
C(52) C(51) C(14) 111.7(6) yes
C(53) C(51) C(54) 107.9(7) yes
C(53) C(51) C(14) 112.5(6) yes
C(54) C(51) C(14) 109.5(6) yes
H(60) C(52) H(61) 109(1) no
H(60) C(52) H(62) 109(1) no
H(60) C(52) C(51) 110.4(8) no
H(61) C(52) H(62) 109(1) no
H(61) C(52) C(51) 109.5(8) no
H(62) C(52) C(51) 108.5(8) no
H(63) C(53) H(64) 109(1) no
H(63) C(53) H(65) 109(1) no
H(63) C(53) C(51) 108.0(8) no
H(64) C(53) H(65) 109(1) no
H(64) C(53) C(51) 110.4(9) no
H(65) C(53) C(51) 110.0(9) no
H(66) C(54) H(67) 109(1) no
H(66) C(54) H(68) 109(1) no
H(66) C(54) C(51) 109.7(8) no
H(67) C(54) H(68) 109(1) no
H(67) C(54) C(51) 109.4(9) no
H(68) C(54) C(51) 109.3(9) no
C(56) C(55) C(57) 106.4(7) yes
C(56) C(55) C(58) 109.2(8) yes
C(56) C(55) C(23) 109.6(8) yes
C(57) C(55) C(58) 108.7(7) yes
C(57) C(55) C(23) 111.1(7) yes
C(58) C(55) C(23) 111.7(8) yes
H(69) C(56) H(70) 109(1) no
H(69) C(56) H(71) 109(1) no
H(69) C(56) C(55) 111(1) no
H(70) C(56) H(71) 109(1) no
H(70) C(56) C(55) 108(1) no
H(71) C(56) C(55) 108(1) no
H(72) C(57) H(73) 109(1) no
H(72) C(57) H(74) 109(1) no
H(72) C(57) C(55) 107.6(9) no
H(73) C(57) H(74) 109(1) no
H(73) C(57) C(55) 111.7(9) no
H(74) C(57) C(55) 109.2(9) no
H(75) C(58) H(76) 109(1) no
H(75) C(58) H(77) 109(1) no
H(75) C(58) C(55) 109(1) no
H(76) C(58) H(77) 109(1) no
H(76) C(58) C(55) 108(1) no
H(77) C(58) C(55) 110(1) no
C(60) C(59) C(61) 108.1(7) yes
C(60) C(59) C(62) 106.0(7) yes
C(60) C(59) C(21) 112.2(7) yes
C(61) C(59) C(62) 110.2(7) yes
C(61) C(59) C(21) 109.9(6) yes
C(62) C(59) C(21) 110.3(7) yes
H(78) C(60) H(79) 109(1) no
H(78) C(60) H(80) 109(1) no
H(78) C(60) C(59) 109(1) no
H(79) C(60) H(80) 109(1) no
H(79) C(60) C(59) 110(1) no
H(80) C(60) C(59) 108.3(9) no
H(81) C(61) H(82) 109(1) no
H(81) C(61) H(83) 109(1) no
H(81) C(61) C(59) 108(1) no
H(82) C(61) H(83) 109(1) no
H(82) C(61) C(59) 111(1) no
H(83) C(61) C(59) 108(1) no
H(84) C(62) H(85) 109(1) no
H(84) C(62) H(86) 109(1) no
H(84) C(62) C(59) 107.8(9) no
H(85) C(62) H(86) 109(1) no
H(85) C(62) C(59) 110.7(9) no
H(86) C(62) C(59) 109(1) no
C(64) C(63) C(65) 109.3(7) yes
C(64) C(63) C(66) 107.6(7) yes
C(64) C(63) C(35) 109.6(7) yes
C(65) C(63) C(66) 107.1(7) yes
C(65) C(63) C(35) 109.7(7) yes
C(66) C(63) C(35) 113.5(7) yes
H(87) C(64) H(88) 109(1) no
H(87) C(64) H(89) 109(1) no
H(87) C(64) C(63) 109.7(9) no
H(88) C(64) H(89) 109(1) no
H(88) C(64) C(63) 108.2(8) no
H(89) C(64) C(63) 110.4(8) no
H(90) C(65) H(91) 109(1) no
H(90) C(65) H(92) 109(1) no
H(90) C(65) C(63) 111.1(9) no
H(91) C(65) H(92) 109(1) no
H(91) C(65) C(63) 109.0(9) no
H(92) C(65) C(63) 108.3(9) no
H(93) C(66) H(94) 109(1) no
H(93) C(66) H(95) 109(1) no
H(93) C(66) C(63) 109.4(9) no
H(94) C(66) H(95) 109(1) no
H(94) C(66) C(63) 106(1) no
H(95) C(66) C(63) 112.1(9) no
C(68) C(67) H(96) 110(1) no
C(68) C(67) H(97) 109(2) no
C(68) C(67) H(98) 107(2) no
H(96) C(67) H(97) 109(2) no
H(96) C(67) H(98) 109(2) no
H(97) C(67) H(98) 109(2) no
C(69) C(68) C(70) 107(1) yes
C(69) C(68) C(33) 111.6(9) yes
C(69) C(68) C(67) 106(1) yes
C(70) C(68) C(33) 110.3(8) yes
C(70) C(68) C(67) 105(1) yes
C(33) C(68) C(67) 115(1) yes
H(99) C(69) H(100) 109(1) no
H(99) C(69) H(101) 109(2) no
H(99) C(69) C(68) 108(1) no
H(100) C(69) H(101) 109(2) no
H(100) C(69) C(68) 109(1) no
H(101) C(69) C(68) 110(1) no
H(102) C(70) H(103) 109(1) no
H(102) C(70) H(104) 109(1) no
H(102) C(70) C(68) 107(1) no
H(103) C(70) H(104) 109(1) no
H(103) C(70) C(68) 110(1) no
H(104) C(70) C(68) 111(1) no

loop_
_geom_bond_atom_site_label_1
_geom_bond_atom_site_label_2
_geom_bond_distance
_geom_bond_publ_flag
Ti(1) O(1) 1.860(5) yes
Ti(1) O(2) 1.851(5) yes
Ti(1) C(8) 2.177(7) yes
Ti(1) C(18) 2.099(7) yes
Ti(1) C(19) 2.066(8) yes
Ti(2) O(3) 1.871(6) yes
Ti(2) O(4) 1.865(5) yes
Ti(2) C(27) 2.194(7) yes
Ti(2) C(37) 2.087(8) yes
Ti(2) C(38) 2.072(8) yes
O(1) C(1) 1.36(1) yes
O(2) C(17) 1.349(9) yes
O(3) C(20) 1.35(1) yes
O(4) C(36) 1.343(9) yes
N(1) C(7) 1.473(9) yes
N(1) C(8) 1.35(1) yes
N(1) C(9) 1.37(1) yes
N(2) C(8) 1.348(9) yes
N(2) C(10) 1.38(1) yes
N(2) C(11) 1.473(9) yes
N(3) C(26) 1.47(1) yes
N(3) C(27) 1.33(1) yes
N(3) C(29) 1.38(1) yes
N(4) C(27) 1.35(1) yes
N(4) C(28) 1.38(1) yes
N(4) C(30) 1.46(1) yes
C(1) C(2) 1.41(1) yes
C(1) C(6) 1.41(1) yes
C(2) C(3) 1.39(1) yes
C(2) C(39) 1.53(1) yes
C(3) C(4) 1.40(1) yes
C(3) H(1) 0.97(1) no
C(4) C(5) 1.38(1) yes
C(4) C(43) 1.53(1) yes
C(5) C(6) 1.37(1) yes
C(5) H(2) 0.97(1) no
C(6) C(7) 1.52(1) yes
C(7) H(3) 0.97(1) no
C(7) H(4) 0.97(1) no
C(9) C(10) 1.35(1) yes
C(9) H(5) 0.97(1) no
C(10) H(6) 0.97(1) no
C(11) C(12) 1.50(1) yes
C(11) H(7) 0.97(1) no
C(11) H(8) 0.97(1) no
C(12) C(13) 1.38(1) yes
C(12) C(17) 1.42(1) yes
C(13) C(14) 1.38(1) yes
C(13) H(9) 0.970(9) no
C(14) C(15) 1.40(1) yes
C(14) C(51) 1.52(1) yes
C(15) C(16) 1.40(1) yes
C(15) H(10) 0.97(1) no
C(16) C(17) 1.40(1) yes
C(16) C(47) 1.53(1) yes
C(18) H(11) 0.97(1) no
C(18) H(12) 0.97(1) no
C(18) H(13) 0.97(1) no
C(19) H(14) 0.97(1) no
C(19) H(15) 0.97(1) no
C(19) H(16) 0.97(1) no
C(20) C(21) 1.42(1) yes
C(20) C(25) 1.40(1) yes
C(21) C(22) 1.39(1) yes
C(21) C(59) 1.54(1) yes
C(22) C(23) 1.41(1) yes
C(22) H(17) 0.97(1) no
C(23) C(24) 1.37(1) yes
C(23) C(55) 1.51(1) yes
C(24) C(25) 1.37(1) yes
C(24) H(18) 0.97(1) no
C(25) C(26) 1.52(1) yes
C(26) H(19) 0.97(1) no
C(26) H(20) 0.97(1) no
C(28) C(29) 1.34(1) yes
C(28) H(22) 0.97(1) no
C(29) H(21) 0.97(1) no
C(30) C(31) 1.51(1) yes
C(30) H(23) 0.97(1) no
C(30) H(24) 0.97(1) no
C(31) C(32) 1.39(1) yes
C(31) C(36) 1.39(1) yes
C(32) C(33) 1.37(1) yes
C(32) H(25) 0.97(1) no
C(33) C(34) 1.41(1) yes
C(33) C(68) 1.51(1) yes
C(34) C(35) 1.40(1) yes
C(34) H(26) 0.97(1) no
C(35) C(36) 1.41(1) yes
C(35) C(63) 1.51(1) yes
C(37) H(27) 0.97(1) no
C(37) H(28) 0.97(1) no
C(37) H(29) 0.97(1) no
C(38) H(30) 0.97(1) no
C(38) H(31) 0.97(1) no
C(38) H(32) 0.97(1) no
C(39) C(40) 1.54(1) yes
C(39) C(41) 1.54(1) yes
C(39) C(42) 1.53(1) yes
C(40) H(33) 0.97(1) no
C(40) H(34) 0.97(1) no
C(40) H(35) 0.97(1) no
C(41) H(36) 0.97(1) no
C(41) H(37) 0.97(1) no
C(41) H(38) 0.97(1) no
C(42) H(39) 0.97(1) no
C(42) H(40) 0.97(1) no
C(42) H(41) 0.97(1) no
C(43) C(44) 1.54(1) yes
C(43) C(45) 1.53(1) yes
C(43) C(46) 1.53(1) yes
C(44) H(42) 0.97(1) no
C(44) H(43) 0.97(2) no
C(44) H(44) 0.97(1) no
C(45) H(45) 0.97(1) no
C(45) H(46) 0.97(1) no
C(45) H(47) 0.97(1) no
C(46) H(48) 0.97(1) no
C(46) H(49) 0.97(1) no
C(46) H(50) 0.97(1) no
C(47) C(48) 1.53(1) yes
C(47) C(49) 1.52(1) yes
C(47) C(50) 1.53(1) yes
C(48) H(51) 0.97(1) no
C(48) H(52) 0.97(1) no
C(48) H(53) 0.97(1) no
C(49) H(54) 0.97(1) no
C(49) H(55) 0.97(1) no
C(49) H(56) 0.97(1) no
C(50) H(57) 0.97(1) no
C(50) H(58) 0.97(1) no
C(50) H(59) 0.97(2) no
C(51) C(52) 1.52(1) yes
C(51) C(53) 1.52(1) yes
C(51) C(54) 1.52(1) yes
C(52) H(60) 0.97(1) no
C(52) H(61) 0.97(1) no
C(52) H(62) 0.97(1) no
C(53) H(63) 0.97(1) no
C(53) H(64) 0.97(1) no
C(53) H(65) 0.97(1) no
C(54) H(66) 0.97(1) no
C(54) H(67) 0.97(1) no
C(54) H(68) 0.97(1) no
C(55) C(56) 1.55(1) yes
C(55) C(57) 1.53(1) yes
C(55) C(58) 1.53(1) yes
C(56) H(69) 0.97(1) no
C(56) H(70) 0.97(1) no
C(56) H(71) 0.97(1) no
C(57) H(72) 0.97(1) no
C(57) H(73) 0.97(1) no
C(57) H(74) 0.97(1) no
C(58) H(75) 0.97(2) no
C(58) H(76) 0.97(1) no
C(58) H(77) 0.97(1) no
C(59) C(60) 1.52(1) yes
C(59) C(61) 1.50(1) yes
C(59) C(62) 1.54(1) yes
C(60) H(78) 0.97(1) no
C(60) H(79) 0.97(1) no
C(60) H(80) 0.97(1) no
C(61) H(81) 0.97(1) no
C(61) H(82) 0.97(1) no
C(61) H(83) 0.97(1) no
C(62) H(84) 0.97(1) no
C(62) H(85) 0.97(1) no
C(62) H(86) 0.97(1) no
C(63) C(64) 1.54(1) yes
C(63) C(65) 1.53(1) yes
C(63) C(66) 1.53(1) yes
C(64) H(87) 0.97(1) no
C(64) H(88) 0.97(1) no
C(64) H(89) 0.97(1) no
C(65) H(90) 0.97(1) no
C(65) H(91) 0.97(1) no
C(65) H(92) 0.97(1) no
C(66) H(93) 0.97(1) no
C(66) H(94) 0.97(1) no
C(66) H(95) 0.97(1) no
C(67) C(68) 1.44(2) yes
C(67) H(96) 0.95(3) no
C(67) H(97) 0.95(2) no
C(67) H(98) 0.95(3) no
C(68) C(69) 1.45(2) yes
C(68) C(70) 1.44(2) yes
C(69) H(99) 0.95(2) no
C(69) H(100) 0.95(2) no
C(69) H(101) 0.95(2) no
C(70) H(102) 0.95(2) no
C(70) H(103) 0.95(2) no
C(70) H(104) 0.95(2) no

loop_
_geom_contact_atom_site_label_1
_geom_contact_atom_site_label_2
_geom_contact_distance
_geom_contact_publ_flag
_geom_contact_site_symmetry_2
Ti(1) N(1) 3.207(7) yes 55501
Ti(1) N(2) 3.179(6) yes 55501
Ti(1) C(1) 3.160(8) yes 55501
Ti(1) C(7) 3.529(8) yes 55501
Ti(1) C(8) 2.177(7) yes 55501
Ti(1) C(11) 3.479(7) yes 55501
Ti(1) C(17) 3.141(8) yes 55501
Ti(1) C(18) 2.099(7) yes 55501
Ti(1) H(3) 3.150(8) no 55501
Ti(1) H(7) 3.120(7) no 55501
Ti(1) H(11) 2.585(7) no 55501
Ti(1) H(12) 2.586(7) no 55501
Ti(1) H(13) 2.596(7) no 55501
Ti(1) H(14) 2.555(9) no 55501
Ti(1) H(15) 2.553(8) no 55501
Ti(1) H(16) 2.568(9) no 55501
Ti(1) H(36) 3.355(8) no 55501
Ti(1) H(41) 3.361(8) no 55501
Ti(1) H(52) 3.526(8) no 55501
Ti(1) H(54) 3.259(8) no 55501
Ti(2) N(3) 3.202(6) yes 55501
Ti(2) N(4) 3.179(6) yes 55501
Ti(2) C(20) 3.160(8) yes 55501
Ti(2) C(26) 3.530(8) yes 55501
Ti(2) C(27) 2.194(7) yes 55501
Ti(2) C(30) 3.491(8) yes 55501
Ti(2) C(36) 3.150(8) yes 55501
Ti(2) H(20) 3.128(8) no 55501
Ti(2) H(24) 3.131(8) no 55501
Ti(2) H(27) 2.578(9) no 55501
Ti(2) H(28) 2.573(8) no 55501
Ti(2) H(29) 2.583(8) no 55501
Ti(2) H(30) 2.565(8) no 55501
Ti(2) H(31) 2.565(7) no 55501
Ti(2) H(32) 2.561(8) no 55501
Ti(2) H(83) 3.545(9) no 55501
Ti(2) H(84) 3.347(9) no 55501
Ti(2) H(89) 3.343(9) no 55501
Ti(2) H(91) 3.466(9) no 55501
O(1) N(1) 3.077(8) yes 55501
O(1) C(2) 2.41(1) yes 55501
O(1) C(6) 2.385(9) yes 55501
O(1) C(7) 2.831(9) yes 55501
O(1) C(8) 2.692(9) yes 55501
O(1) C(18) 2.845(9) yes 55501
O(1) C(19) 2.95(1) yes 55501
O(1) C(39) 2.92(1) yes 55501
O(1) C(41) 3.061(9) yes 55501
O(1) C(42) 3.01(1) yes 55501
O(1) H(3) 2.682(9) no 55501
O(1) H(11) 2.946(8) no 55501
O(1) H(12) 2.953(9) no 55501
O(1) H(14) 2.80(1) no 55501
O(1) H(15) 3.480(9) no 55501
O(1) H(36) 2.400(9) no 55501
O(1) H(38) 3.530(9) no 55501
O(1) H(39) 3.460(9) no 55501
O(1) H(41) 2.342(9) no 55501
O(2) N(2) 3.016(7) yes 55501
O(2) C(8) 2.637(9) yes 55501
O(2) C(11) 2.820(8) yes 55501
O(2) C(12) 2.378(8) yes 55501
O(2) C(16) 2.405(9) yes 55501
O(2) C(18) 2.944(8) yes 55501
O(2) C(19) 2.83(1) yes 55501
O(2) C(47) 2.925(9) yes 55501
O(2) C(48) 3.097(9) yes 55501
O(2) C(49) 2.976(9) yes 55501
O(2) H(7) 2.758(8) no 55501
O(2) H(11) 3.471(8) no 55501
O(2) H(13) 2.805(8) no 55501
O(2) H(15) 2.946(9) no 55501
O(2) H(16) 2.95(1) no 55501
O(2) H(51) 3.566(9) no 55501
O(2) H(52) 2.453(9) no 55501
O(2) H(54) 2.313(9) no 55501
O(2) H(55) 3.39(1) no 55501
O(3) N(3) 3.077(7) yes 55501
O(3) C(21) 2.41(1) yes 55501
O(3) C(25) 2.375(9) yes 55501
O(3) C(26) 2.804(8) yes 55501
O(3) C(27) 2.703(8) yes 55501
O(3) C(37) 2.95(1) yes 55501
O(3) C(38) 2.84(1) yes 55501
O(3) C(59) 2.969(9) yes 55501
O(3) C(61) 3.23(1) yes 55501
O(3) C(62) 2.970(9) yes 55501
O(3) H(6) 3.140(9) no 55501
O(3) H(20) 2.608(9) no 55501
O(3) H(27) 3.50(1) no 55501
O(3) H(28) 2.790(9) no 55501
O(3) H(31) 2.945(9) no 55501
O(3) H(32) 2.95(1) no 55501
O(3) H(83) 2.61(1) no 55501
O(3) H(84) 2.275(9) no 55501
O(3) H(86) 3.36(1) no 55501
O(4) N(4) 3.045(8) yes 55501
O(4) C(27) 2.703(9) yes 55501
O(4) C(30) 2.815(9) yes 55501
O(4) C(31) 2.356(9) yes 55501
O(4) C(35) 2.40(1) yes 55501
O(4) C(37) 2.835(9) yes 55501
O(4) C(38) 2.923(9) yes 55501
O(4) C(63) 2.93(1) yes 55501
O(4) C(64) 3.00(1) yes 55501
O(4) C(65) 3.09(1) yes 55501
O(4) H(24) 2.71(1) no 55501
O(4) H(27) 2.94(1) no 55501
O(4) H(29) 2.947(9) no 55501
O(4) H(30) 2.763(9) no 55501
O(4) H(32) 3.46(1) no 55501
O(4) H(68) 3.52(1) no 55501
O(4) H(88) 3.44(1) no 55501
O(4) H(89) 2.346(9) no 55501
O(4) H(91) 2.44(1) no 55501
O(4) H(92) 3.58(1) no 55501
N(1) Ti(1) 3.207(7) yes 55501
N(1) O(1) 3.077(8) yes 55501
N(1) N(2) 2.124(8) yes 55501
N(1) C(1) 3.18(1) yes 55501
N(1) C(5) 3.56(1) yes 55501
N(1) C(6) 2.53(1) yes 55501
N(1) C(10) 2.172(9) yes 55501
N(1) C(11) 3.544(9) yes 55501
N(1) H(3) 1.995(9) no 55501
N(1) H(4) 2.000(9) no 55501
N(1) H(5) 2.10(1) no 55501
N(1) H(6) 3.119(9) no 55501
N(2) Ti(1) 3.179(6) yes 55501
N(2) O(2) 3.016(7) yes 55501
N(2) N(1) 2.124(8) yes 55501
N(2) C(7) 3.543(9) yes 55501
N(2) C(9) 2.19(1) yes 55501
N(2) C(12) 2.522(9) yes 55501
N(2) C(13) 3.591(9) yes 55501
N(2) C(17) 3.14(1) yes 55501
N(2) H(5) 3.13(1) no 55501
N(2) H(6) 2.10(1) no 55501
N(2) H(7) 2.00(1) no 55501
N(2) H(8) 1.987(9) no 55501
N(3) Ti(2) 3.202(6) yes 55501
N(3) O(3) 3.077(7) yes 55501
N(3) N(4) 2.133(9) yes 55501
N(3) C(20) 3.16(1) yes 55501
N(3) C(24) 3.45(1) yes 55501
N(3) C(25) 2.49(1) yes 55501
N(3) C(28) 2.17(1) yes 55501
N(3) C(30) 3.54(1) yes 55501
N(3) H(5) 3.29(1) no 55501
N(3) H(19) 2.02(1) no 55501
N(3) H(20) 1.98(1) no 55501
N(3) H(21) 2.11(1) no 55501
N(3) H(22) 3.12(1) no 55501
N(4) Ti(2) 3.179(6) yes 55501
N(4) O(4) 3.045(8) yes 55501
N(4) N(3) 2.133(9) yes 55501
N(4) C(26) 3.55(1) yes 55501
N(4) C(29) 2.19(1) yes 55501
N(4) C(31) 2.49(1) yes 55501
N(4) C(32) 3.53(1) yes 55501
N(4) C(36) 3.15(1) yes 55501
N(4) H(21) 3.14(1) no 55501
N(4) H(22) 2.09(1) no 55501
N(4) H(23) 1.99(1) no 55501
N(4) H(24) 2.00(1) no 55501
C(1) Ti(1) 3.160(8) yes 55501
C(1) N(1) 3.18(1) yes 55501
C(1) C(3) 2.39(1) yes 55501
C(1) C(4) 2.82(1) yes 55501
C(1) C(5) 2.40(1) yes 55501
C(1) C(7) 2.53(1) yes 55501
C(1) C(8) 3.33(1) yes 55501
C(1) C(39) 2.57(1) yes 55501
C(1) C(41) 3.10(1) yes 55501
C(1) C(42) 3.12(1) yes 55501
C(1) H(1) 3.25(1) no 55501
C(1) H(2) 3.28(1) no 55501
C(1) H(3) 2.69(1) no 55501
C(1) H(4) 3.32(1) no 55501
C(1) H(36) 2.79(1) no 55501
C(1) H(38) 3.32(1) no 55501
C(1) H(39) 3.34(1) no 55501
C(1) H(41) 2.81(1) no 55501
C(2) O(1) 2.41(1) yes 55501
C(2) C(4) 2.46(1) yes 55501
C(2) C(5) 2.79(1) yes 55501
C(2) C(6) 2.43(1) yes 55501
C(2) C(40) 2.55(1) yes 55501
C(2) C(41) 2.49(1) yes 55501
C(2) C(42) 2.53(1) yes 55501
C(2) H(1) 2.02(1) no 55501
C(2) H(33) 2.72(1) no 55501
C(2) H(34) 3.39(1) no 55501
C(2) H(35) 2.75(1) no 55501
C(2) H(36) 2.65(1) no 55501
C(2) H(37) 3.34(1) no 55501
C(2) H(38) 2.65(1) no 55501
C(2) H(39) 2.69(1) no 55501
C(2) H(40) 3.38(1) no 55501
C(2) H(41) 2.70(1) no 55501
C(3) C(1) 2.39(1) yes 55501
C(3) C(5) 2.36(1) yes 55501
C(3) C(6) 2.74(1) yes 55501
C(3) C(39) 2.54(1) yes 55501
C(3) C(40) 2.84(1) yes 55501
C(3) C(41) 3.54(1) yes 55501
C(3) C(43) 2.53(1) yes 55501
C(3) C(44) 2.97(1) yes 55501
C(3) C(45) 3.18(1) yes 55501
C(3) H(2) 3.24(1) no 55501
C(3) H(33) 2.70(1) no 55501
C(3) H(35) 2.77(1) no 55501
C(3) H(38) 3.41(1) no 55501
C(3) H(39) 3.53(1) no 55501
C(3) H(43) 2.66(1) no 55501
C(3) H(44) 3.17(1) no 55501
C(3) H(45) 3.46(1) no 55501
C(3) H(46) 2.90(1) no 55501
C(4) C(1) 2.82(1) yes 55501
C(4) C(2) 2.46(1) yes 55501
C(4) C(6) 2.41(1) yes 55501
C(4) C(44) 2.53(1) yes 55501
C(4) C(45) 2.49(1) yes 55501
C(4) C(46) 2.53(1) yes 55501
C(4) H(1) 2.05(1) no 55501
C(4) H(2) 2.02(1) no 55501
C(4) H(42) 3.37(1) no 55501
C(4) H(43) 2.70(1) no 55501
C(4) H(44) 2.73(1) no 55501
C(4) H(45) 2.63(1) no 55501
C(4) H(46) 2.67(1) no 55501
C(4) H(47) 3.35(1) no 55501
C(4) H(48) 2.72(1) no 55501
C(4) H(49) 2.69(1) no 55501
C(4) H(50) 3.37(1) no 55501
C(5) N(1) 3.56(1) yes 55501
C(5) C(1) 2.40(1) yes 55501
C(5) C(2) 2.79(1) yes 55501
C(5) C(3) 2.36(1) yes 55501
C(5) C(7) 2.50(1) yes 55501
C(5) C(43) 2.57(1) yes 55501
C(5) C(45) 3.44(1) yes 55501
C(5) C(46) 2.91(1) yes 55501
C(5) H(1) 3.24(1) no 55501
C(5) H(3) 3.10(1) no 55501
C(5) H(4) 2.55(1) no 55501
C(5) H(45) 3.22(1) no 55501
C(5) H(48) 2.94(1) no 55501
C(5) H(49) 2.69(1) no 55501
C(5) H(71) 3.35(1) no 55501
C(6) O(1) 2.385(9) yes 55501
C(6) N(1) 2.53(1) yes 55501
C(6) C(2) 2.43(1) yes 55501
C(6) C(3) 2.74(1) yes 55501
C(6) C(4) 2.41(1) yes 55501
C(6) C(8) 3.24(1) yes 55501
C(6) C(9) 3.52(1) yes 55501
C(6) H(2) 2.03(1) no 55501
C(6) H(3) 2.03(1) no 55501
C(6) H(4) 2.06(1) no 55501
C(7) Ti(1) 3.529(8) yes 55501
C(7) O(1) 2.831(9) yes 55501
C(7) N(2) 3.543(9) yes 55501
C(7) C(1) 2.53(1) yes 55501
C(7) C(5) 2.50(1) yes 55501
C(7) C(8) 2.47(1) yes 55501
C(7) C(9) 2.53(1) yes 55501
C(7) H(2) 2.66(1) no 55501
C(7) H(5) 2.85(1) no 55501
C(8) Ti(1) 2.177(7) yes 55501
C(8) O(1) 2.692(9) yes 55501
C(8) O(2) 2.637(9) yes 55501
C(8) C(1) 3.33(1) yes 55501
C(8) C(6) 3.24(1) yes 55501
C(8) C(7) 2.47(1) yes 55501
C(8) C(9) 2.26(1) yes 55501
C(8) C(10) 2.26(1) yes 55501
C(8) C(11) 2.47(1) yes 55501
C(8) C(12) 3.25(1) yes 55501
C(8) C(17) 3.30(1) yes 55501
C(8) H(3) 2.60(1) no 55501
C(8) H(4) 3.22(1) no 55501
C(8) H(5) 3.19(1) no 55501
C(8) H(6) 3.18(1) no 55501
C(8) H(7) 2.61(1) no 55501
C(8) H(8) 3.21(1) no 55501
C(9) N(2) 2.19(1) yes 55501
C(9) C(6) 3.52(1) yes 55501
C(9) C(7) 2.53(1) yes 55501
C(9) C(8) 2.26(1) yes 55501
C(9) C(25) 3.59(1) yes 55501
C(9) H(3) 3.19(1) no 55501
C(9) H(4) 2.61(1) no 55501
C(9) H(6) 2.09(1) no 55501
C(10) N(1) 2.172(9) yes 55501
C(10) C(8) 2.26(1) yes 55501
C(10) C(11) 2.55(1) yes 55501
C(10) C(12) 3.54(1) yes 55501
C(10) H(5) 2.08(1) no 55501
C(10) H(7) 3.20(1) no 55501
C(10) H(8) 2.60(1) no 55501
C(10) H(24) 3.56(1) no 55501
C(10) H(81) 3.35(1) no 55501
C(10) H(83) 3.34(1) no 55501
C(11) Ti(1) 3.479(7) yes 55501
C(11) O(2) 2.820(8) yes 55501
C(11) N(1) 3.544(9) yes 55501
C(11) C(8) 2.47(1) yes 55501
C(11) C(10) 2.55(1) yes 55501
C(11) C(13) 2.50(1) yes 55501
C(11) C(17) 2.53(1) yes 55501
C(11) H(6) 2.85(1) no 55501
C(11) H(9) 2.63(1) no 55501
C(11) H(15) 3.23(1) no 55501
C(11) H(69) 3.37(1) no 65502
C(11) H(70) 3.28(1) no 65502
C(12) O(2) 2.378(8) yes 55501
C(12) N(2) 2.522(9) yes 55501
C(12) C(8) 3.25(1) yes 55501
C(12) C(10) 3.54(1) yes 55501
C(12) C(14) 2.42(1) yes 55501
C(12) C(15) 2.73(1) yes 55501
C(12) C(16) 2.43(1) yes 55501
C(12) H(7) 2.03(1) no 55501
C(12) H(8) 2.03(1) no 55501
C(12) H(9) 2.04(1) no 55501
C(12) H(23) 3.28(1) no 55501
C(12) H(24) 3.16(1) no 55501
C(12) H(70) 3.22(1) no 65502
C(13) N(2) 3.591(9) yes 55501
C(13) C(11) 2.50(1) yes 55501
C(13) C(15) 2.35(1) yes 55501
C(13) C(16) 2.804(9) yes 55501
C(13) C(17) 2.43(1) yes 55501
C(13) C(51) 2.53(1) yes 55501
C(13) C(52) 2.93(1) yes 55501
C(13) C(54) 3.25(1) yes 55501
C(13) H(7) 3.08(1) no 55501
C(13) H(8) 2.50(1) no 55501
C(13) H(10) 3.23(1) no 55501
C(13) H(23) 3.49(1) no 55501
C(13) H(24) 2.99(1) no 55501
C(13) H(27) 3.41(1) no 55501
C(13) H(61) 3.04(1) no 55501
C(13) H(62) 2.67(1) no 55501
C(13) H(66) 3.56(1) no 55501
C(13) H(68) 3.02(1) no 55501
C(13) H(70) 3.23(1) no 65502
C(14) C(12) 2.42(1) yes 55501
C(14) C(16) 2.48(1) yes 55501
C(14) C(17) 2.83(1) yes 55501
C(14) C(52) 2.51(1) yes 55501
C(14) C(53) 2.53(1) yes 55501
C(14) C(54) 2.49(1) yes 55501
C(14) H(9) 2.03(1) no 55501
C(14) H(10) 2.04(1) no 55501
C(14) H(24) 3.40(1) no 55501
C(14) H(60) 3.35(1) no 55501
C(14) H(61) 2.69(1) no 55501
C(14) H(62) 2.700(9) no 55501
C(14) H(63) 2.69(1) no 55501
C(14) H(64) 2.75(1) no 55501
C(14) H(65) 3.36(1) no 55501
C(14) H(66) 2.66(1) no 55501
C(14) H(67) 3.32(1) no 55501
C(14) H(68) 2.68(1) no 55501
C(15) C(12) 2.73(1) yes 55501
C(15) C(13) 2.35(1) yes 55501
C(15) C(17) 2.39(1) yes 55501
C(15) C(47) 2.56(1) yes 55501
C(15) C(48) 3.53(1) yes 55501
C(15) C(50) 2.85(1) yes 55501
C(15) C(51) 2.55(1) yes 55501
C(15) C(53) 2.91(1) yes 55501
C(15) C(54) 3.38(1) yes 55501
C(15) H(9) 3.24(1) no 55501
C(15) H(23) 3.41(1) no 55501
C(15) H(25) 3.57(1) no 55501
C(15) H(51) 3.39(1) no 55501
C(15) H(58) 2.80(1) no 55501
C(15) H(59) 2.67(1) no 55501
C(15) H(63) 2.65(1) no 55501
C(15) H(64) 3.00(1) no 55501
C(15) H(66) 3.17(1) no 55501
C(15) H(102) 3.57(1) no 55501
C(16) O(2) 2.405(9) yes 55501
C(16) C(12) 2.43(1) yes 55501
C(16) C(13) 2.804(9) yes 55501
C(16) C(14) 2.48(1) yes 55501
C(16) C(48) 2.47(1) yes 55501
C(16) C(49) 2.53(1) yes 55501
C(16) C(50) 2.54(1) yes 55501
C(16) H(10) 2.04(1) no 55501
C(16) H(23) 3.21(1) no 55501
C(16) H(51) 2.62(1) no 55501
C(16) H(52) 2.65(1) no 55501
C(16) H(53) 3.32(1) no 55501
C(16) H(54) 2.72(1) no 55501
C(16) H(55) 2.72(1) no 55501
C(16) H(56) 3.37(1) no 55501
C(16) H(57) 3.38(1) no 55501
C(16) H(58) 2.74(1) no 55501
C(16) H(59) 2.69(1) no 55501
C(16) H(80) 3.45(1) no 65502
C(17) Ti(1) 3.141(8) yes 55501
C(17) N(2) 3.14(1) yes 55501
C(17) C(8) 3.30(1) yes 55501
C(17) C(11) 2.53(1) yes 55501
C(17) C(13) 2.43(1) yes 55501
C(17) C(14) 2.83(1) yes 55501
C(17) C(15) 2.39(1) yes 55501
C(17) C(47) 2.56(1) yes 55501
C(17) C(48) 3.06(1) yes 55501
C(17) C(49) 3.11(1) yes 55501
C(17) H(7) 2.76(1) no 55501
C(17) H(8) 3.31(1) no 55501
C(17) H(9) 3.30(1) no 55501
C(17) H(10) 3.26(1) no 55501
C(17) H(15) 3.60(1) no 55501
C(17) H(23) 3.18(1) no 55501
C(17) H(51) 3.27(1) no 55501
C(17) H(52) 2.76(1) no 55501
C(17) H(54) 2.84(1) no 55501
C(17) H(55) 3.35(1) no 55501
C(18) Ti(1) 2.099(7) yes 55501
C(18) O(1) 2.845(9) yes 55501
C(18) O(2) 2.944(8) yes 55501
C(18) C(19) 3.42(1) yes 55501
C(18) H(3) 3.50(1) no 55501
C(18) H(16) 3.42(1) no 55501
C(18) H(41) 3.20(1) no 55501
C(18) H(52) 3.15(1) no 55501
C(18) H(54) 2.85(1) no 55501
C(19) O(1) 2.95(1) yes 55501
C(19) O(2) 2.83(1) yes 55501
C(19) C(18) 3.42(1) yes 55501
C(19) H(7) 3.04(1) no 55501
C(19) H(12) 3.41(1) no 55501
C(19) H(31) 3.34(1) no 65501
C(19) H(36) 2.71(1) no 55501
C(19) H(41) 3.47(1) no 55501
C(19) H(76) 3.37(1) no 65502
C(20) Ti(2) 3.160(8) yes 55501
C(20) N(3) 3.16(1) yes 55501
C(20) C(22) 2.38(1) yes 55501
C(20) C(23) 2.82(1) yes 55501
C(20) C(24) 2.41(1) yes 55501
C(20) C(26) 2.51(1) yes 55501
C(20) C(27) 3.30(1) yes 55501
C(20) C(59) 2.60(1) yes 55501
C(20) C(61) 3.22(1) yes 55501
C(20) C(62) 3.07(1) yes 55501
C(20) H(5) 3.10(1) no 55501
C(20) H(6) 3.19(1) no 55501
C(20) H(17) 3.25(1) no 55501
C(20) H(18) 3.29(1) no 55501
C(20) H(19) 3.29(1) no 55501
C(20) H(20) 2.64(1) no 55501
C(20) H(81) 3.48(1) no 55501
C(20) H(83) 2.92(1) no 55501
C(20) H(84) 2.75(1) no 55501
C(20) H(86) 3.26(1) no 55501
C(21) O(3) 2.41(1) yes 55501
C(21) C(23) 2.48(1) yes 55501
C(21) C(24) 2.80(1) yes 55501
C(21) C(25) 2.43(1) yes 55501
C(21) C(60) 2.54(1) yes 55501
C(21) C(61) 2.49(1) yes 55501
C(21) C(62) 2.53(1) yes 55501
C(21) H(5) 3.46(1) no 55501
C(21) H(6) 3.42(1) no 55501
C(21) H(17) 2.02(1) no 55501
C(21) H(78) 2.73(1) no 55501
C(21) H(79) 3.38(1) no 55501
C(21) H(80) 2.70(1) no 55501
C(21) H(81) 2.65(1) no 55501
C(21) H(82) 3.34(1) no 55501
C(21) H(83) 2.65(1) no 55501
C(21) H(84) 2.68(1) no 55501
C(21) H(85) 3.37(1) no 55501
C(21) H(86) 2.71(1) no 55501
C(22) C(20) 2.38(1) yes 55501
C(22) C(24) 2.35(1) yes 55501
C(22) C(25) 2.72(1) yes 55501
C(22) C(55) 2.50(1) yes 55501
C(22) C(56) 2.99(1) yes 55501
C(22) C(58) 3.09(1) yes 55501
C(22) C(59) 2.54(1) yes 55501
C(22) C(60) 2.84(1) yes 55501
C(22) C(61) 3.46(1) yes 55501
C(22) H(5) 3.38(1) no 55501
C(22) H(18) 3.23(1) no 55501
C(22) H(70) 2.66(1) no 55501
C(22) H(71) 3.21(1) no 55501
C(22) H(75) 3.36(1) no 55501
C(22) H(76) 2.79(1) no 55501
C(22) H(78) 2.83(1) no 55501
C(22) H(80) 2.64(1) no 55501
C(22) H(81) 3.30(1) no 55501
C(23) C(20) 2.82(1) yes 55501
C(23) C(21) 2.48(1) yes 55501
C(23) C(25) 2.40(1) yes 55501
C(23) C(56) 2.50(1) yes 55501
C(23) C(57) 2.51(1) yes 55501
C(23) C(58) 2.52(1) yes 55501
C(23) H(5) 3.03(1) no 55501
C(23) H(17) 2.05(1) no 55501
C(23) H(18) 2.01(1) no 55501
C(23) H(69) 3.35(1) no 55501
C(23) H(70) 2.67(1) no 55501
C(23) H(71) 2.66(1) no 55501
C(23) H(72) 2.67(1) no 55501
C(23) H(73) 3.35(1) no 55501
C(23) H(74) 2.69(1) no 55501
C(23) H(75) 2.70(1) no 55501
C(23) H(76) 2.70(1) no 55501
C(23) H(77) 3.36(1) no 55501
C(24) N(3) 3.45(1) yes 55501
C(24) C(20) 2.41(1) yes 55501
C(24) C(21) 2.80(1) yes 55501
C(24) C(22) 2.35(1) yes 55501
C(24) C(26) 2.50(1) yes 55501
C(24) C(55) 2.57(1) yes 55501
C(24) C(57) 2.90(1) yes 55501
C(24) C(58) 3.57(1) yes 55501
C(24) H(5) 2.77(1) no 55501
C(24) H(17) 3.23(1) no 55501
C(24) H(19) 2.56(1) no 55501
C(24) H(20) 3.17(1) no 55501
C(24) H(71) 3.58(1) no 55501
C(24) H(72) 2.73(1) no 55501
C(24) H(74) 2.85(1) no 55501
C(24) H(75) 3.46(1) no 55501
C(25) O(3) 2.375(9) yes 55501
C(25) N(3) 2.49(1) yes 55501
C(25) C(9) 3.59(1) yes 55501
C(25) C(21) 2.43(1) yes 55501
C(25) C(22) 2.72(1) yes 55501
C(25) C(23) 2.40(1) yes 55501
C(25) C(27) 3.18(1) yes 55501
C(25) C(29) 3.44(1) yes 55501
C(25) H(5) 2.79(1) no 55501
C(25) H(18) 2.04(1) no 55501
C(25) H(19) 2.06(1) no 55501
C(25) H(20) 2.04(1) no 55501
C(26) Ti(2) 3.530(8) yes 55501
C(26) O(3) 2.804(8) yes 55501
C(26) N(4) 3.55(1) yes 55501
C(26) C(20) 2.51(1) yes 55501
C(26) C(24) 2.50(1) yes 55501
C(26) C(27) 2.45(1) yes 55501
C(26) C(29) 2.54(1) yes 55501
C(26) H(5) 3.54(1) no 55501
C(26) H(18) 2.66(1) no 55501
C(26) H(21) 2.86(1) no 55501
C(27) Ti(2) 2.194(7) yes 55501
C(27) O(3) 2.703(8) yes 55501
C(27) O(4) 2.703(9) yes 55501
C(27) C(20) 3.30(1) yes 55501
C(27) C(25) 3.18(1) yes 55501
C(27) C(26) 2.45(1) yes 55501
C(27) C(28) 2.24(1) yes 55501
C(27) C(29) 2.24(1) yes 55501
C(27) C(30) 2.48(1) yes 55501
C(27) C(31) 3.23(1) yes 55501
C(27) C(36) 3.35(1) yes 55501
C(27) H(6) 3.52(1) no 55501
C(27) H(19) 3.22(1) no 55501
C(27) H(20) 2.58(1) no 55501
C(27) H(21) 3.17(1) no 55501
C(27) H(22) 3.16(1) no 55501
C(27) H(23) 3.23(1) no 55501
C(27) H(24) 2.64(1) no 55501
C(28) N(3) 2.17(1) yes 55501
C(28) C(27) 2.24(1) yes 55501
C(28) C(30) 2.53(1) yes 55501
C(28) C(31) 3.51(1) yes 55501
C(28) H(21) 2.07(1) no 55501
C(28) H(23) 2.60(1) no 55501
C(28) H(24) 3.19(1) no 55501
C(29) N(4) 2.19(1) yes 55501
C(29) C(25) 3.44(1) yes 55501
C(29) C(26) 2.54(1) yes 55501
C(29) C(27) 2.24(1) yes 55501
C(29) H(5) 3.38(1) no 55501
C(29) H(19) 2.65(1) no 55501
C(29) H(20) 3.21(1) no 55501
C(29) H(22) 2.08(1) no 55501
C(30) Ti(2) 3.491(8) yes 55501
C(30) O(4) 2.815(9) yes 55501
C(30) N(3) 3.54(1) yes 55501
C(30) C(27) 2.48(1) yes 55501
C(30) C(28) 2.53(1) yes 55501
C(30) C(32) 2.50(1) yes 55501
C(30) C(36) 2.52(1) yes 55501
C(30) H(22) 2.82(1) no 55501
C(30) H(25) 2.64(1) no 55501
C(30) H(27) 3.43(1) no 55501
C(30) H(51) 3.57(1) no 55501
C(31) O(4) 2.356(9) yes 55501
C(31) N(4) 2.49(1) yes 55501
C(31) C(27) 3.23(1) yes 55501
C(31) C(28) 3.51(1) yes 55501
C(31) C(33) 2.43(1) yes 55501
C(31) C(34) 2.74(1) yes 55501
C(31) C(35) 2.43(1) yes 55501
C(31) H(23) 2.04(1) no 55501
C(31) H(24) 2.04(1) no 55501
C(31) H(25) 2.05(1) no 55501
C(31) H(66) 2.98(1) no 55501
C(31) H(68) 3.36(1) no 55501
C(32) N(4) 3.53(1) yes 55501
C(32) C(30) 2.50(1) yes 55501
C(32) C(34) 2.35(1) yes 55501
C(32) C(35) 2.79(1) yes 55501
C(32) C(36) 2.41(1) yes 55501
C(32) C(68) 2.55(1) yes 55501
C(32) C(69) 2.93(2) yes 55501
C(32) C(70) 3.22(1) yes 55501
C(32) H(23) 2.51(1) no 55501
C(32) H(24) 3.11(1) no 55501
C(32) H(26) 3.22(1) no 55501
C(32) H(51) 3.43(1) no 55501
C(32) H(66) 2.90(1) no 55501
C(32) H(99) 3.09(2) no 55501
C(32) H(100) 2.62(2) no 55501
C(32) H(102) 2.92(2) no 55501
C(32) H(103) 3.56(1) no 55501
C(33) C(31) 2.43(1) yes 55501
C(33) C(35) 2.48(1) yes 55501
C(33) C(36) 2.84(1) yes 55501
C(33) C(67) 2.49(2) yes 55501
C(33) C(69) 2.45(2) yes 55501
C(33) C(70) 2.42(2) yes 55501
C(33) H(25) 2.02(1) no 55501
C(33) H(26) 2.03(1) no 55501
C(33) H(66) 3.04(1) no 55501
C(33) H(96) 3.31(2) no 55501
C(33) H(97) 2.67(2) no 55501
C(33) H(98) 2.67(2) no 55501
C(33) H(99) 2.64(2) no 55501
C(33) H(100) 2.59(2) no 55501
C(33) H(101) 3.28(2) no 55501
C(33) H(102) 2.54(2) no 55501
C(33) H(103) 2.63(2) no 55501
C(33) H(104) 3.26(2) no 55501
C(34) C(31) 2.74(1) yes 55501
C(34) C(32) 2.35(1) yes 55501
C(34) C(36) 2.39(1) yes 55501
C(34) C(63) 2.52(1) yes 55501
C(34) C(64) 3.58(1) yes 55501
C(34) C(65) 3.56(1) yes 55501
C(34) C(66) 2.83(1) yes 55501
C(34) C(67) 2.89(2) yes 55501
C(34) C(68) 2.54(1) yes 55501
C(34) C(70) 3.33(2) yes 55501
C(34) H(25) 3.24(1) no 55501
C(34) H(66) 3.19(1) no 55501
C(34) H(88) 3.49(1) no 55501
C(34) H(92) 3.46(1) no 55501
C(34) H(93) 2.71(1) no 55501
C(34) H(94) 2.72(1) no 55501
C(34) H(97) 2.64(2) no 55501
C(34) H(98) 2.96(2) no 55501
C(34) H(103) 3.14(2) no 55501
C(35) O(4) 2.40(1) yes 55501
C(35) C(31) 2.43(1) yes 55501
C(35) C(32) 2.79(1) yes 55501
C(35) C(33) 2.48(1) yes 55501
C(35) C(64) 2.50(1) yes 55501
C(35) C(65) 2.49(1) yes 55501
C(35) C(66) 2.55(1) yes 55501
C(35) H(26) 2.05(1) no 55501
C(35) H(66) 3.30(1) no 55501
C(35) H(87) 3.33(1) no 55501
C(35) H(88) 2.67(1) no 55501
C(35) H(89) 2.69(1) no 55501
C(35) H(90) 3.34(1) no 55501
C(35) H(91) 2.65(1) no 55501
C(35) H(92) 2.67(1) no 55501
C(35) H(93) 2.73(1) no 55501
C(35) H(94) 2.71(1) no 55501
C(35) H(95) 3.39(1) no 55501
C(36) Ti(2) 3.150(8) yes 55501
C(36) N(4) 3.15(1) yes 55501
C(36) C(27) 3.35(1) yes 55501
C(36) C(30) 2.52(1) yes 55501
C(36) C(32) 2.41(1) yes 55501
C(36) C(33) 2.84(1) yes 55501
C(36) C(34) 2.39(1) yes 55501
C(36) C(63) 2.57(1) yes 55501
C(36) C(64) 3.07(1) yes 55501
C(36) C(65) 3.13(1) yes 55501
C(36) H(23) 3.29(1) no 55501
C(36) H(24) 2.70(1) no 55501
C(36) H(25) 3.28(1) no 55501
C(36) H(26) 3.28(1) no 55501
C(36) H(66) 3.18(1) no 55501
C(36) H(68) 3.25(1) no 55501
C(36) H(88) 3.29(1) no 55501
C(36) H(89) 2.79(1) no 55501
C(36) H(91) 2.82(1) no 55501
C(36) H(92) 3.39(1) no 55501
C(37) O(3) 2.95(1) yes 55501
C(37) O(4) 2.835(9) yes 55501
C(37) C(38) 3.42(1) yes 55501
C(37) H(6) 3.54(1) no 55501
C(37) H(24) 3.19(1) no 55501
C(37) H(31) 3.42(1) no 55501
C(37) H(33) 3.25(1) no 65502
C(37) H(46) 3.36(1) no 65502
C(37) H(68) 3.37(1) no 55501
C(37) H(83) 2.77(1) no 55501
C(37) H(84) 3.40(1) no 55501
C(37) H(89) 3.26(1) no 55501
C(38) O(3) 2.84(1) yes 55501
C(38) O(4) 2.923(9) yes 55501
C(38) C(37) 3.42(1) yes 55501
C(38) H(20) 3.38(1) no 55501
C(38) H(29) 3.42(1) no 55501
C(38) H(84) 3.30(1) no 55501
C(38) H(89) 3.32(1) no 55501
C(38) H(91) 2.82(1) no 55501
C(39) O(1) 2.92(1) yes 55501
C(39) C(1) 2.57(1) yes 55501
C(39) C(3) 2.54(1) yes 55501
C(39) H(1) 2.65(1) no 55501
C(39) H(33) 2.07(1) no 55501
C(39) H(34) 2.09(1) no 55501
C(39) H(35) 2.06(1) no 55501
C(39) H(36) 2.05(1) no 55501
C(39) H(37) 2.09(1) no 55501
C(39) H(38) 2.07(1) no 55501
C(39) H(39) 2.05(1) no 55501
C(39) H(40) 2.10(1) no 55501
C(39) H(41) 2.06(1) no 55501
C(40) C(2) 2.55(1) yes 55501
C(40) C(3) 2.84(1) yes 55501
C(40) C(41) 2.46(1) yes 55501
C(40) C(42) 2.47(1) yes 55501
C(40) H(1) 2.40(1) no 55501
C(40) H(36) 3.30(1) no 55501
C(40) H(37) 2.63(1) no 55501
C(40) H(38) 2.65(1) no 55501
C(40) H(39) 2.66(1) no 55501
C(40) H(40) 2.65(1) no 55501
C(40) H(41) 3.31(1) no 55501
C(40) H(86) 3.58(1) no 65501
C(41) O(1) 3.061(9) yes 55501
C(41) C(1) 3.10(1) yes 55501
C(41) C(2) 2.49(1) yes 55501
C(41) C(3) 3.54(1) yes 55501
C(41) C(40) 2.46(1) yes 55501
C(41) C(42) 2.52(1) yes 55501
C(41) H(14) 2.74(1) no 55501
C(41) H(33) 2.64(1) no 55501
C(41) H(34) 2.64(1) no 55501
C(41) H(35) 3.30(1) no 55501
C(41) H(39) 3.34(1) no 55501
C(41) H(40) 2.73(1) no 55501
C(41) H(41) 2.70(1) no 55501
C(41) H(86) 3.26(1) no 65501
C(42) O(1) 3.01(1) yes 55501
C(42) C(1) 3.12(1) yes 55501
C(42) C(2) 2.53(1) yes 55501
C(42) C(40) 2.47(1) yes 55501
C(42) C(41) 2.52(1) yes 55501
C(42) H(12) 3.46(1) no 55501
C(42) H(14) 3.48(1) no 55501
C(42) H(32) 3.28(1) no 65501
C(42) H(33) 3.32(1) no 55501
C(42) H(34) 2.67(1) no 55501
C(42) H(35) 2.64(1) no 55501
C(42) H(36) 2.69(1) no 55501
C(42) H(37) 2.72(1) no 55501
C(42) H(38) 3.35(1) no 55501
C(43) C(3) 2.53(1) yes 55501
C(43) C(5) 2.57(1) yes 55501
C(43) C(44) 1.54(1) yes 55501
C(43) H(1) 2.67(1) no 55501
C(43) H(2) 2.71(1) no 55501
C(43) H(42) 2.08(1) no 55501
C(43) H(43) 2.07(1) no 55501
C(43) H(44) 2.07(1) no 55501
C(43) H(45) 2.04(1) no 55501
C(43) H(46) 2.08(1) no 55501
C(43) H(47) 2.10(1) no 55501
C(43) H(48) 2.06(1) no 55501
C(43) H(49) 2.05(1) no 55501
C(43) H(50) 2.08(1) no 55501
C(44) C(3) 2.97(1) yes 55501
C(44) C(4) 2.53(1) yes 55501
C(44) C(43) 1.54(1) yes 55501
C(44) C(45) 2.51(1) yes 55501
C(44) C(46) 2.47(2) yes 55501
C(44) H(1) 2.68(1) no 55501
C(44) H(45) 3.33(1) no 55501
C(44) H(46) 2.71(1) no 55501
C(44) H(47) 2.71(1) no 55501
C(44) H(48) 2.65(2) no 55501
C(44) H(49) 3.31(1) no 55501
C(44) H(50) 2.66(2) no 55501
C(45) C(3) 3.18(1) yes 55501
C(45) C(4) 2.49(1) yes 55501
C(45) C(5) 3.44(1) yes 55501
C(45) C(44) 2.51(1) yes 55501
C(45) C(46) 2.49(1) yes 55501
C(45) H(1) 3.11(1) no 55501
C(45) H(2) 3.56(1) no 55501
C(45) H(42) 2.68(1) no 55501
C(45) H(43) 2.70(1) no 55501
C(45) H(44) 3.35(1) no 55501
C(45) H(48) 3.33(1) no 55501
C(45) H(49) 2.65(1) no 55501
C(45) H(50) 2.68(1) no 55501
C(45) H(69) 3.30(1) no 55501
C(46) C(4) 2.53(1) yes 55501
C(46) C(5) 2.91(1) yes 55501
C(46) C(44) 2.47(2) yes 55501
C(46) C(45) 2.49(1) yes 55501
C(46) H(2) 2.53(1) no 55501
C(46) H(42) 2.64(1) no 55501
C(46) H(43) 3.31(2) no 55501
C(46) H(44) 2.65(1) no 55501
C(46) H(45) 2.65(1) no 55501
C(46) H(46) 3.33(1) no 55501
C(46) H(47) 2.67(1) no 55501
C(46) H(73) 3.40(1) no 55501
C(47) O(2) 2.925(9) yes 55501
C(47) C(15) 2.56(1) yes 55501
C(47) C(17) 2.56(1) yes 55501
C(47) H(10) 2.69(1) no 55501
C(47) H(13) 3.58(1) no 55501
C(47) H(51) 2.07(1) no 55501
C(47) H(52) 2.05(1) no 55501
C(47) H(53) 2.08(1) no 55501
C(47) H(54) 2.06(1) no 55501
C(47) H(55) 2.06(1) no 55501
C(47) H(56) 2.07(1) no 55501
C(47) H(57) 2.08(1) no 55501
C(47) H(58) 2.06(1) no 55501
C(47) H(59) 2.05(1) no 55501
C(48) O(2) 3.097(9) yes 55501
C(48) C(15) 3.53(1) yes 55501
C(48) C(16) 2.47(1) yes 55501
C(48) C(17) 3.06(1) yes 55501
C(48) C(49) 2.50(1) yes 55501
C(48) C(50) 2.47(1) yes 55501
C(48) H(13) 3.24(1) no 55501
C(48) H(23) 3.35(1) no 55501
C(48) H(25) 3.44(1) no 55501
C(48) H(54) 2.67(1) no 55501
C(48) H(55) 3.33(1) no 55501
C(48) H(56) 2.70(1) no 55501
C(48) H(57) 2.66(1) no 55501
C(48) H(58) 3.32(1) no 55501
C(48) H(59) 2.64(1) no 55501
C(49) O(2) 2.976(9) yes 55501
C(49) C(16) 2.53(1) yes 55501
C(49) C(17) 3.11(1) yes 55501
C(49) C(48) 2.50(1) yes 55501
C(49) C(50) 2.45(1) yes 55501
C(49) H(13) 2.86(1) no 55501
C(49) H(51) 3.34(1) no 55501
C(49) H(52) 2.66(1) no 55501
C(49) H(53) 2.70(1) no 55501
C(49) H(57) 2.65(1) no 55501
C(49) H(58) 2.63(1) no 55501
C(49) H(59) 3.29(1) no 55501
C(49) H(79) 3.12(1) no 65502
C(49) H(80) 3.46(1) no 65502
C(49) H(90) 2.94(1) no 65501
C(50) C(15) 2.85(1) yes 55501
C(50) C(16) 2.54(1) yes 55501
C(50) C(48) 2.47(1) yes 55501
C(50) C(49) 2.45(1) yes 55501
C(50) H(10) 2.43(1) no 55501
C(50) H(42) 3.47(1) no 56501
C(50) H(51) 2.69(1) no 55501
C(50) H(52) 3.31(1) no 55501
C(50) H(53) 2.64(1) no 55501
C(50) H(54) 3.30(1) no 55501
C(50) H(55) 2.66(1) no 55501
C(50) H(56) 2.60(1) no 55501
C(50) H(100) 3.54(2) no 55501
C(50) H(102) 3.48(2) no 55501
C(51) C(13) 2.53(1) yes 55501
C(51) C(15) 2.55(1) yes 55501
C(51) H(9) 2.68(1) no 55501
C(51) H(10) 2.69(1) no 55501
C(51) H(60) 2.07(1) no 55501
C(51) H(61) 2.06(1) no 55501
C(51) H(62) 2.05(1) no 55501
C(51) H(63) 2.04(1) no 55501
C(51) H(64) 2.07(1) no 55501
C(51) H(65) 2.07(1) no 55501
C(51) H(66) 2.06(1) no 55501
C(51) H(67) 2.06(1) no 55501
C(51) H(68) 2.06(1) no 55501
C(52) C(13) 2.93(1) yes 55501
C(52) C(14) 2.51(1) yes 55501
C(52) C(53) 2.44(1) yes 55501
C(52) C(54) 2.47(1) yes 55501
C(52) H(9) 2.63(1) no 55501
C(52) H(38) 3.35(1) no 65502
C(52) H(63) 3.28(1) no 55501
C(52) H(64) 2.64(1) no 55501
C(52) H(65) 2.62(1) no 55501
C(52) H(66) 3.32(1) no 55501
C(52) H(67) 2.64(1) no 55501
C(52) H(68) 2.65(1) no 55501
C(53) C(14) 2.53(1) yes 55501
C(53) C(15) 2.91(1) yes 55501
C(53) C(52) 2.44(1) yes 55501
C(53) C(54) 2.46(1) yes 55501
C(53) H(7) 3.51(1) no 65502
C(53) H(8) 3.49(1) no 65502
C(53) H(10) 2.55(1) no 55501
C(53) H(47) 3.23(1) no 56501
C(53) H(60) 2.60(1) no 55501
C(53) H(61) 2.66(1) no 55501
C(53) H(62) 3.29(1) no 55501
C(53) H(66) 2.68(1) no 55501
C(53) H(67) 2.61(1) no 55501
C(53) H(68) 3.31(1) no 55501
C(53) H(81) 3.52(1) no 65502
C(54) C(13) 3.25(1) yes 55501
C(54) C(14) 2.49(1) yes 55501
C(54) C(15) 3.38(1) yes 55501
C(54) C(52) 2.47(1) yes 55501
C(54) C(53) 2.46(1) yes 55501
C(54) H(9) 3.25(1) no 55501
C(54) H(10) 3.44(1) no 55501
C(54) H(38) 3.09(1) no 65502
C(54) H(60) 2.67(1) no 55501
C(54) H(61) 3.31(1) no 55501
C(54) H(62) 2.63(1) no 55501
C(54) H(63) 2.64(1) no 55501
C(54) H(64) 3.32(1) no 55501
C(54) H(65) 2.62(1) no 55501
C(54) H(88) 3.44(1) no 55501
C(55) C(22) 2.50(1) yes 55501
C(55) C(24) 2.57(1) yes 55501
C(55) C(56) 1.55(1) yes 55501
C(55) H(17) 2.61(1) no 55501
C(55) H(18) 2.74(1) no 55501
C(55) H(69) 2.11(1) no 55501
C(55) H(70) 2.07(1) no 55501
C(55) H(71) 2.07(1) no 55501
C(55) H(72) 2.05(1) no 55501
C(55) H(73) 2.10(1) no 55501
C(55) H(74) 2.07(1) no 55501
C(55) H(75) 2.07(1) no 55501
C(55) H(76) 2.06(1) no 55501
C(55) H(77) 2.09(1) no 55501
C(56) C(22) 2.99(1) yes 55501
C(56) C(23) 2.50(1) yes 55501
C(56) C(55) 1.55(1) yes 55501
C(56) C(57) 2.47(1) yes 55501
C(56) C(58) 2.51(2) yes 55501
C(56) H(17) 2.78(1) no 55501
C(56) H(45) 3.05(1) no 55501
C(56) H(49) 3.48(1) no 55501
C(56) H(72) 3.31(1) no 55501
C(56) H(73) 2.67(1) no 55501
C(56) H(74) 2.63(1) no 55501
C(56) H(75) 3.35(2) no 55501
C(56) H(76) 2.68(2) no 55501
C(56) H(77) 2.70(1) no 55501
C(57) C(23) 2.51(1) yes 55501
C(57) C(24) 2.90(1) yes 55501
C(57) C(56) 2.47(1) yes 55501
C(57) C(58) 2.49(1) yes 55501
C(57) H(18) 2.53(1) no 55501
C(57) H(49) 3.03(1) no 55501
C(57) H(69) 2.66(1) no 55501
C(57) H(70) 3.31(1) no 55501
C(57) H(71) 2.64(1) no 55501
C(57) H(75) 2.70(1) no 55501
C(57) H(76) 3.32(1) no 55501
C(57) H(77) 2.66(1) no 55501
C(58) C(22) 3.09(1) yes 55501
C(58) C(23) 2.52(1) yes 55501
C(58) C(24) 3.57(1) yes 55501
C(58) C(56) 2.51(2) yes 55501
C(58) C(57) 2.49(1) yes 55501
C(58) H(17) 2.90(1) no 55501
C(58) H(69) 2.71(2) no 55501
C(58) H(70) 2.69(2) no 55501
C(58) H(71) 3.34(2) no 55501
C(58) H(72) 2.67(1) no 55501
C(58) H(73) 2.67(1) no 55501
C(58) H(74) 3.33(1) no 55501
C(59) O(3) 2.969(9) yes 55501
C(59) C(20) 2.60(1) yes 55501
C(59) C(22) 2.54(1) yes 55501
C(59) C(62) 1.54(1) yes 55501
C(59) H(17) 2.65(1) no 55501
C(59) H(28) 3.59(1) no 55501
C(59) H(78) 2.06(1) no 55501
C(59) H(79) 2.08(1) no 55501
C(59) H(80) 2.05(1) no 55501
C(59) H(81) 2.03(1) no 55501
C(59) H(82) 2.06(1) no 55501
C(59) H(83) 2.03(1) no 55501
C(59) H(84) 2.06(1) no 55501
C(59) H(85) 2.09(1) no 55501
C(59) H(86) 2.08(1) no 55501
C(60) C(21) 2.54(1) yes 55501
C(60) C(22) 2.84(1) yes 55501
C(60) C(61) 2.45(1) yes 55501
C(60) C(62) 2.45(1) yes 55501
C(60) H(17) 2.40(1) no 55501
C(60) H(81) 2.64(1) no 55501
C(60) H(82) 2.63(1) no 55501
C(60) H(83) 3.29(1) no 55501
C(60) H(84) 3.29(1) no 55501
C(60) H(85) 2.63(1) no 55501
C(60) H(86) 2.64(1) no 55501
C(61) O(3) 3.23(1) yes 55501
C(61) C(20) 3.22(1) yes 55501
C(61) C(21) 2.49(1) yes 55501
C(61) C(22) 3.46(1) yes 55501
C(61) C(45) 3.55(1) yes 65502
C(61) C(60) 2.45(1) yes 55501
C(61) C(62) 2.50(1) yes 55501
C(61) H(6) 2.94(1) no 55501
C(61) H(17) 3.57(1) no 55501
C(61) H(28) 2.79(1) no 55501
C(61) H(46) 3.09(1) no 65502
C(61) H(47) 3.09(1) no 65502
C(61) H(78) 3.29(1) no 55501
C(61) H(79) 2.63(1) no 55501
C(61) H(80) 2.64(1) no 55501
C(61) H(84) 2.68(1) no 55501
C(61) H(85) 2.69(1) no 55501
C(61) H(86) 3.33(1) no 55501
C(62) O(3) 2.970(9) yes 55501
C(62) C(20) 3.07(1) yes 55501
C(62) C(21) 2.53(1) yes 55501
C(62) C(59) 1.54(1) yes 55501
C(62) C(60) 2.45(1) yes 55501
C(62) C(61) 2.50(1) yes 55501
C(62) H(28) 3.44(1) no 55501
C(62) H(31) 3.57(1) no 55501
C(62) H(78) 2.61(1) no 55501
C(62) H(79) 2.64(1) no 55501
C(62) H(80) 3.30(1) no 55501
C(62) H(81) 3.33(1) no 55501
C(62) H(82) 2.69(1) no 55501
C(62) H(83) 2.68(1) no 55501
C(63) O(4) 2.93(1) yes 55501
C(63) C(34) 2.52(1) yes 55501
C(63) C(36) 2.57(1) yes 55501
C(63) C(64) 1.54(1) yes 55501
C(63) H(26) 2.67(1) no 55501
C(63) H(87) 2.08(1) no 55501
C(63) H(88) 2.06(1) no 55501
C(63) H(89) 2.09(1) no 55501
C(63) H(90) 2.09(1) no 55501
C(63) H(91) 2.06(1) no 55501
C(63) H(92) 2.06(1) no 55501
C(63) H(93) 2.07(1) no 55501
C(63) H(94) 2.04(1) no 55501
C(63) H(95) 2.10(1) no 55501
C(64) O(4) 3.00(1) yes 55501
C(64) C(34) 3.58(1) yes 55501
C(64) C(35) 2.50(1) yes 55501
C(64) C(36) 3.07(1) yes 55501
C(64) C(63) 1.54(1) yes 55501
C(64) C(65) 2.51(1) yes 55501
C(64) C(66) 2.48(1) yes 55501
C(64) H(29) 3.50(1) no 55501
C(64) H(30) 3.35(1) no 55501
C(64) H(37) 3.49(1) no 65502
C(64) H(78) 3.58(1) no 55502
C(64) H(86) 3.52(1) no 55502
C(64) H(90) 2.70(1) no 55501
C(64) H(91) 2.70(1) no 55501
C(64) H(92) 3.34(1) no 55501
C(64) H(93) 3.33(1) no 55501
C(64) H(94) 2.63(1) no 55501
C(64) H(95) 2.68(1) no 55501
C(65) O(4) 3.09(1) yes 55501
C(65) C(34) 3.56(1) yes 55501
C(65) C(35) 2.49(1) yes 55501
C(65) C(36) 3.13(1) yes 55501
C(65) C(64) 2.51(1) yes 55501
C(65) C(66) 2.47(1) yes 55501
C(65) H(30) 2.84(1) no 55501
C(65) H(87) 2.69(1) no 55501
C(65) H(88) 3.34(1) no 55501
C(65) H(89) 2.71(1) no 55501
C(65) H(93) 2.66(1) no 55501
C(65) H(94) 3.30(1) no 55501
C(65) H(95) 2.66(1) no 55501
C(66) C(34) 2.83(1) yes 55501
C(66) C(35) 2.55(1) yes 55501
C(66) C(64) 2.48(1) yes 55501
C(66) C(65) 2.47(1) yes 55501
C(66) H(26) 2.42(1) no 55501
C(66) H(87) 2.63(1) no 55501
C(66) H(88) 2.67(1) no 55501
C(66) H(89) 3.33(1) no 55501
C(66) H(90) 2.65(1) no 55501
C(66) H(91) 3.31(1) no 55501
C(66) H(92) 2.64(1) no 55501
C(67) C(33) 2.49(2) yes 55501
C(67) C(34) 2.89(2) yes 55501
C(67) C(69) 2.32(2) yes 55501
C(67) C(70) 2.29(2) yes 55501
C(67) H(26) 2.51(2) no 55501
C(67) H(99) 2.50(2) no 55501
C(67) H(100) 3.15(2) no 55501
C(67) H(101) 2.49(2) no 55501
C(67) H(102) 3.11(2) no 55501
C(67) H(103) 2.48(2) no 55501
C(67) H(104) 2.47(2) no 55501
C(68) C(32) 2.55(1) yes 55501
C(68) C(34) 2.54(1) yes 55501
C(68) H(25) 2.70(1) no 55501
C(68) H(26) 2.65(1) no 55501
C(68) H(96) 1.98(2) no 55501
C(68) H(97) 1.97(2) no 55501
C(68) H(98) 1.95(2) no 55501
C(68) H(99) 1.97(2) no 55501
C(68) H(100) 1.98(2) no 55501
C(68) H(101) 1.99(2) no 55501
C(68) H(102) 1.95(2) no 55501
C(68) H(103) 1.98(1) no 55501
C(68) H(104) 1.99(2) no 55501
C(69) C(32) 2.93(2) yes 55501
C(69) C(33) 2.45(2) yes 55501
C(69) C(67) 2.32(2) yes 55501
C(69) C(70) 2.33(2) yes 55501
C(69) H(25) 2.64(2) no 55501
C(69) H(59) 3.49(2) no 55501
C(69) H(96) 2.49(2) no 55501
C(69) H(97) 3.15(2) no 55501
C(69) H(98) 2.48(2) no 55501
C(69) H(102) 2.52(2) no 55501
C(69) H(103) 3.16(2) no 55501
C(69) H(104) 2.48(2) no 55501
C(70) C(32) 3.22(1) yes 55501
C(70) C(33) 2.42(2) yes 55501
C(70) C(34) 3.33(2) yes 55501
C(70) C(67) 2.29(2) yes 55501
C(70) C(69) 2.33(2) yes 55501
C(70) H(25) 3.24(1) no 55501
C(70) H(26) 3.38(2) no 55501
C(70) H(50) 3.23(2) no 56501
C(70) H(59) 3.39(2) no 55501
C(70) H(63) 3.35(1) no 55501
C(70) H(66) 3.48(1) no 55501
C(70) H(73) 3.08(1) no 56501
C(70) H(96) 2.45(2) no 55501
C(70) H(97) 2.50(2) no 55501
C(70) H(98) 3.11(2) no 55501
C(70) H(99) 3.15(2) no 55501
C(70) H(100) 2.54(2) no 55501
C(70) H(101) 2.49(2) no 55501
H(1) C(1) 3.25(1) no 55501
H(1) C(2) 2.02(1) no 55501
H(1) C(4) 2.05(1) no 55501
H(1) C(5) 3.24(1) no 55501
H(1) C(39) 2.65(1) no 55501
H(1) C(40) 2.40(1) no 55501
H(1) C(43) 2.67(1) no 55501
H(1) C(44) 2.68(1) no 55501
H(1) C(45) 3.11(1) no 55501
H(2) C(1) 3.28(1) no 55501
H(2) C(3) 3.24(1) no 55501
H(2) C(4) 2.02(1) no 55501
H(2) C(6) 2.03(1) no 55501
H(2) C(7) 2.66(1) no 55501
H(2) C(43) 2.71(1) no 55501
H(2) C(45) 3.56(1) no 55501
H(2) C(46) 2.53(1) no 55501
H(3) Ti(1) 3.150(8) no 55501
H(3) O(1) 2.682(9) no 55501
H(3) N(1) 1.995(9) no 55501
H(3) C(1) 2.69(1) no 55501
H(3) C(5) 3.10(1) no 55501
H(3) C(6) 2.03(1) no 55501
H(3) C(8) 2.60(1) no 55501
H(3) C(9) 3.19(1) no 55501
H(3) C(18) 3.50(1) no 55501
H(4) N(1) 2.000(9) no 55501
H(4) C(1) 3.32(1) no 55501
H(4) C(5) 2.55(1) no 55501
H(4) C(6) 2.06(1) no 55501
H(4) C(8) 3.22(1) no 55501
H(4) C(9) 2.61(1) no 55501
H(5) N(1) 2.10(1) no 55501
H(5) N(2) 3.13(1) no 55501
H(5) N(3) 3.29(1) no 55501
H(5) C(7) 2.85(1) no 55501
H(5) C(8) 3.19(1) no 55501
H(5) C(10) 2.08(1) no 55501
H(5) C(20) 3.10(1) no 55501
H(5) C(21) 3.46(1) no 55501
H(5) C(22) 3.38(1) no 55501
H(5) C(23) 3.03(1) no 55501
H(5) C(24) 2.77(1) no 55501
H(5) C(25) 2.79(1) no 55501
H(5) C(26) 3.54(1) no 55501
H(5) C(29) 3.38(1) no 55501
H(6) O(3) 3.140(9) no 55501
H(6) N(1) 3.119(9) no 55501
H(6) N(2) 2.10(1) no 55501
H(6) C(8) 3.18(1) no 55501
H(6) C(9) 2.09(1) no 55501
H(6) C(11) 2.85(1) no 55501
H(6) C(20) 3.19(1) no 55501
H(6) C(21) 3.42(1) no 55501
H(6) C(27) 3.52(1) no 55501
H(6) C(37) 3.54(1) no 55501
H(6) C(61) 2.94(1) no 55501
H(7) Ti(1) 3.120(7) no 55501
H(7) O(2) 2.758(8) no 55501
H(7) N(2) 2.00(1) no 55501
H(7) C(8) 2.61(1) no 55501
H(7) C(10) 3.20(1) no 55501
H(7) C(12) 2.03(1) no 55501
H(7) C(13) 3.08(1) no 55501
H(7) C(17) 2.76(1) no 55501
H(7) C(19) 3.04(1) no 55501
H(7) C(56) 3.38(1) no 65502
H(8) N(2) 1.987(9) no 55501
H(8) C(8) 3.21(1) no 55501
H(8) C(10) 2.60(1) no 55501
H(8) C(12) 2.03(1) no 55501
H(8) C(13) 2.50(1) no 55501
H(8) C(17) 3.31(1) no 55501
H(8) C(45) 3.43(1) no 65502
H(8) C(56) 3.50(1) no 65502
H(9) C(11) 2.63(1) no 55501
H(9) C(12) 2.04(1) no 55501
H(9) C(14) 2.03(1) no 55501
H(9) C(15) 3.24(1) no 55501
H(9) C(17) 3.30(1) no 55501
H(9) C(51) 2.68(1) no 55501
H(9) C(52) 2.63(1) no 55501
H(9) C(54) 3.25(1) no 55501
H(10) C(13) 3.23(1) no 55501
H(10) C(14) 2.04(1) no 55501
H(10) C(16) 2.04(1) no 55501
H(10) C(17) 3.26(1) no 55501
H(10) C(47) 2.69(1) no 55501
H(10) C(50) 2.43(1) no 55501
H(10) C(51) 2.69(1) no 55501
H(10) C(53) 2.55(1) no 55501
H(10) C(54) 3.44(1) no 55501
H(11) Ti(1) 2.585(7) no 55501
H(11) O(1) 2.946(8) no 55501
H(11) O(2) 3.471(8) no 55501
H(12) Ti(1) 2.586(7) no 55501
H(12) O(1) 2.953(9) no 55501
H(12) C(19) 3.41(1) no 55501
H(12) C(38) 3.54(1) no 65501
H(12) C(42) 3.46(1) no 55501
H(13) Ti(1) 2.596(7) no 55501
H(13) O(2) 2.805(8) no 55501
H(13) C(47) 3.58(1) no 55501
H(13) C(48) 3.24(1) no 55501
H(13) C(49) 2.86(1) no 55501
H(14) Ti(1) 2.555(9) no 55501
H(14) O(1) 2.80(1) no 55501
H(14) C(38) 3.59(1) no 65501
H(14) C(41) 2.74(1) no 55501
H(14) C(42) 3.48(1) no 55501
H(15) Ti(1) 2.553(8) no 55501
H(15) O(1) 3.480(9) no 55501
H(15) O(2) 2.946(9) no 55501
H(15) C(11) 3.23(1) no 55501
H(15) C(17) 3.60(1) no 55501
H(15) C(58) 3.39(1) no 65502
H(16) Ti(1) 2.568(9) no 55501
H(16) O(2) 2.95(1) no 55501
H(16) C(18) 3.42(1) no 55501
H(16) C(38) 3.31(1) no 65501
H(17) C(20) 3.25(1) no 55501
H(17) C(21) 2.02(1) no 55501
H(17) C(23) 2.05(1) no 55501
H(17) C(24) 3.23(1) no 55501
H(17) C(55) 2.61(1) no 55501
H(17) C(56) 2.78(1) no 55501
H(17) C(58) 2.90(1) no 55501
H(17) C(59) 2.65(1) no 55501
H(17) C(60) 2.40(1) no 55501
H(17) C(61) 3.57(1) no 55501
H(18) C(20) 3.29(1) no 55501
H(18) C(22) 3.23(1) no 55501
H(18) C(23) 2.01(1) no 55501
H(18) C(25) 2.04(1) no 55501
H(18) C(26) 2.66(1) no 55501
H(18) C(55) 2.74(1) no 55501
H(18) C(57) 2.53(1) no 55501
H(19) N(3) 2.02(1) no 55501
H(19) C(20) 3.29(1) no 55501
H(19) C(24) 2.56(1) no 55501
H(19) C(25) 2.06(1) no 55501
H(19) C(27) 3.22(1) no 55501
H(19) C(29) 2.65(1) no 55501
H(20) Ti(2) 3.128(8) no 55501
H(20) O(3) 2.608(9) no 55501
H(20) N(3) 1.98(1) no 55501
H(20) C(20) 2.64(1) no 55501
H(20) C(24) 3.17(1) no 55501
H(20) C(25) 2.04(1) no 55501
H(20) C(27) 2.58(1) no 55501
H(20) C(29) 3.21(1) no 55501
H(20) C(38) 3.38(1) no 55501
H(21) N(3) 2.11(1) no 55501
H(21) N(4) 3.14(1) no 55501
H(21) C(26) 2.86(1) no 55501
H(21) C(27) 3.17(1) no 55501
H(21) C(28) 2.07(1) no 55501
H(22) N(3) 3.12(1) no 55501
H(22) N(4) 2.09(1) no 55501
H(22) C(27) 3.16(1) no 55501
H(22) C(29) 2.08(1) no 55501
H(22) C(30) 2.82(1) no 55501
H(23) N(4) 1.99(1) no 55501
H(23) C(12) 3.28(1) no 55501
H(23) C(13) 3.49(1) no 55501
H(23) C(15) 3.41(1) no 55501
H(23) C(16) 3.21(1) no 55501
H(23) C(17) 3.18(1) no 55501
H(23) C(27) 3.23(1) no 55501
H(23) C(28) 2.60(1) no 55501
H(23) C(31) 2.04(1) no 55501
H(23) C(32) 2.51(1) no 55501
H(23) C(36) 3.29(1) no 55501
H(23) C(48) 3.35(1) no 55501
H(24) Ti(2) 3.131(8) no 55501
H(24) O(4) 2.71(1) no 55501
H(24) N(4) 2.00(1) no 55501
H(24) C(10) 3.56(1) no 55501
H(24) C(12) 3.16(1) no 55501
H(24) C(13) 2.99(1) no 55501
H(24) C(14) 3.40(1) no 55501
H(24) C(27) 2.64(1) no 55501
H(24) C(28) 3.19(1) no 55501
H(24) C(31) 2.04(1) no 55501
H(24) C(32) 3.11(1) no 55501
H(24) C(36) 2.70(1) no 55501
H(24) C(37) 3.19(1) no 55501
H(25) C(15) 3.57(1) no 55501
H(25) C(30) 2.64(1) no 55501
H(25) C(31) 2.05(1) no 55501
H(25) C(33) 2.02(1) no 55501
H(25) C(34) 3.24(1) no 55501
H(25) C(36) 3.28(1) no 55501
H(25) C(48) 3.44(1) no 55501
H(25) C(68) 2.70(1) no 55501
H(25) C(69) 2.64(2) no 55501
H(25) C(70) 3.24(1) no 55501
H(26) C(32) 3.22(1) no 55501
H(26) C(33) 2.03(1) no 55501
H(26) C(35) 2.05(1) no 55501
H(26) C(36) 3.28(1) no 55501
H(26) C(63) 2.67(1) no 55501
H(26) C(66) 2.42(1) no 55501
H(26) C(67) 2.51(2) no 55501
H(26) C(68) 2.65(1) no 55501
H(26) C(70) 3.38(2) no 55501
H(27) Ti(2) 2.578(9) no 55501
H(27) O(3) 3.50(1) no 55501
H(27) O(4) 2.94(1) no 55501
H(27) C(13) 3.41(1) no 55501
H(27) C(30) 3.43(1) no 55501
H(28) Ti(2) 2.573(8) no 55501
H(28) O(3) 2.790(9) no 55501
H(28) C(59) 3.59(1) no 55501
H(28) C(61) 2.79(1) no 55501
H(28) C(62) 3.44(1) no 55501
H(29) Ti(2) 2.583(8) no 55501
H(29) O(4) 2.947(9) no 55501
H(29) C(38) 3.42(1) no 55501
H(29) C(40) 3.38(1) no 65502
H(29) C(64) 3.50(1) no 55501
H(30) Ti(2) 2.565(8) no 55501
H(30) O(4) 2.763(9) no 55501
H(30) C(64) 3.35(1) no 55501
H(30) C(65) 2.84(1) no 55501
H(31) Ti(2) 2.565(7) no 55501
H(31) O(3) 2.945(9) no 55501
H(31) C(37) 3.42(1) no 55501
H(31) C(62) 3.57(1) no 55501
H(32) Ti(2) 2.561(8) no 55501
H(32) O(3) 2.95(1) no 55501
H(32) O(4) 3.46(1) no 55501
H(33) C(2) 2.72(1) no 55501
H(33) C(3) 2.70(1) no 55501
H(33) C(39) 2.07(1) no 55501
H(33) C(41) 2.64(1) no 55501
H(33) C(42) 3.32(1) no 55501
H(34) C(2) 3.39(1) no 55501
H(34) C(39) 2.09(1) no 55501
H(34) C(41) 2.64(1) no 55501
H(34) C(42) 2.67(1) no 55501
H(35) C(2) 2.75(1) no 55501
H(35) C(3) 2.77(1) no 55501
H(35) C(39) 2.06(1) no 55501
H(35) C(41) 3.30(1) no 55501
H(35) C(42) 2.64(1) no 55501
H(36) Ti(1) 3.355(8) no 55501
H(36) O(1) 2.400(9) no 55501
H(36) C(1) 2.79(1) no 55501
H(36) C(2) 2.65(1) no 55501
H(36) C(19) 2.71(1) no 55501
H(36) C(39) 2.05(1) no 55501
H(36) C(40) 3.30(1) no 55501
H(36) C(42) 2.69(1) no 55501
H(37) C(2) 3.34(1) no 55501
H(37) C(39) 2.09(1) no 55501
H(37) C(40) 2.63(1) no 55501
H(37) C(42) 2.72(1) no 55501
H(37) C(62) 3.14(1) no 65501
H(38) O(1) 3.530(9) no 55501
H(38) C(1) 3.32(1) no 55501
H(38) C(2) 2.65(1) no 55501
H(38) C(3) 3.41(1) no 55501
H(38) C(39) 2.07(1) no 55501
H(38) C(40) 2.65(1) no 55501
H(38) C(42) 3.35(1) no 55501
H(39) O(1) 3.460(9) no 55501
H(39) C(1) 3.34(1) no 55501
H(39) C(2) 2.69(1) no 55501
H(39) C(3) 3.53(1) no 55501
H(39) C(39) 2.05(1) no 55501
H(39) C(40) 2.66(1) no 55501
H(39) C(41) 3.34(1) no 55501
H(40) O(3) 3.48(1) no 65501
H(40) C(2) 3.38(1) no 55501
H(40) C(20) 3.40(1) no 65501
H(40) C(38) 3.46(1) no 65501
H(40) C(39) 2.10(1) no 55501
H(40) C(40) 2.65(1) no 55501
H(40) C(41) 2.73(1) no 55501
H(41) Ti(1) 3.361(8) no 55501
H(41) O(1) 2.342(9) no 55501
H(41) C(1) 2.81(1) no 55501
H(41) C(2) 2.70(1) no 55501
H(41) C(18) 3.20(1) no 55501
H(41) C(19) 3.47(1) no 55501
H(41) C(39) 2.06(1) no 55501
H(41) C(40) 3.31(1) no 55501
H(41) C(41) 2.70(1) no 55501
H(42) C(4) 3.37(1) no 55501
H(42) C(43) 2.08(1) no 55501
H(42) C(45) 2.68(1) no 55501
H(42) C(46) 2.64(1) no 55501
H(43) C(3) 2.66(1) no 55501
H(43) C(4) 2.70(1) no 55501
H(43) C(43) 2.07(1) no 55501
H(43) C(45) 2.70(1) no 55501
H(43) C(46) 3.31(2) no 55501
H(44) C(3) 3.17(1) no 55501
H(44) C(4) 2.73(1) no 55501
H(44) C(43) 2.07(1) no 55501
H(44) C(45) 3.35(1) no 55501
H(44) C(46) 2.65(1) no 55501
H(45) C(3) 3.46(1) no 55501
H(45) C(4) 2.63(1) no 55501
H(45) C(5) 3.22(1) no 55501
H(45) C(43) 2.04(1) no 55501
H(45) C(44) 3.33(1) no 55501
H(45) C(46) 2.65(1) no 55501
H(45) C(56) 3.05(1) no 55501
H(46) C(3) 2.90(1) no 55501
H(46) C(4) 2.67(1) no 55501
H(46) C(43) 2.08(1) no 55501
H(46) C(44) 2.71(1) no 55501
H(46) C(46) 3.33(1) no 55501
H(47) C(4) 3.35(1) no 55501
H(47) C(43) 2.10(1) no 55501
H(47) C(44) 2.71(1) no 55501
H(47) C(46) 2.67(1) no 55501
H(48) C(4) 2.72(1) no 55501
H(48) C(5) 2.94(1) no 55501
H(48) C(43) 2.06(1) no 55501
H(48) C(44) 2.65(2) no 55501
H(48) C(45) 3.33(1) no 55501
H(49) C(4) 2.69(1) no 55501
H(49) C(5) 2.69(1) no 55501
H(49) C(43) 2.05(1) no 55501
H(49) C(44) 3.31(1) no 55501
H(49) C(45) 2.65(1) no 55501
H(49) C(56) 3.48(1) no 55501
H(49) C(57) 3.03(1) no 55501
H(50) C(4) 3.37(1) no 55501
H(50) C(43) 2.08(1) no 55501
H(50) C(44) 2.66(2) no 55501
H(50) C(45) 2.68(1) no 55501
H(51) O(2) 3.566(9) no 55501
H(51) C(15) 3.39(1) no 55501
H(51) C(16) 2.62(1) no 55501
H(51) C(17) 3.27(1) no 55501
H(51) C(30) 3.57(1) no 55501
H(51) C(32) 3.43(1) no 55501
H(51) C(47) 2.07(1) no 55501
H(51) C(49) 3.34(1) no 55501
H(51) C(50) 2.69(1) no 55501
H(52) Ti(1) 3.526(8) no 55501
H(52) O(2) 2.453(9) no 55501
H(52) C(16) 2.65(1) no 55501
H(52) C(17) 2.76(1) no 55501
H(52) C(18) 3.15(1) no 55501
H(52) C(47) 2.05(1) no 55501
H(52) C(49) 2.66(1) no 55501
H(52) C(50) 3.31(1) no 55501
H(53) C(16) 3.32(1) no 55501
H(53) C(47) 2.08(1) no 55501
H(53) C(49) 2.70(1) no 55501
H(53) C(50) 2.64(1) no 55501
H(54) Ti(1) 3.259(8) no 55501
H(54) O(2) 2.313(9) no 55501
H(54) C(16) 2.72(1) no 55501
H(54) C(17) 2.84(1) no 55501
H(54) C(18) 2.85(1) no 55501
H(54) C(47) 2.06(1) no 55501
H(54) C(48) 2.67(1) no 55501
H(54) C(50) 3.30(1) no 55501
H(55) O(2) 3.39(1) no 55501
H(55) C(16) 2.72(1) no 55501
H(55) C(17) 3.35(1) no 55501
H(55) C(47) 2.06(1) no 55501
H(55) C(48) 3.33(1) no 55501
H(55) C(50) 2.66(1) no 55501
H(55) C(60) 2.77(1) no 65502
H(56) C(16) 3.37(1) no 55501
H(56) C(47) 2.07(1) no 55501
H(56) C(48) 2.70(1) no 55501
H(56) C(50) 2.60(1) no 55501
H(56) C(65) 3.39(1) no 65501
H(57) C(16) 3.38(1) no 55501
H(57) C(47) 2.08(1) no 55501
H(57) C(48) 2.66(1) no 55501
H(57) C(49) 2.65(1) no 55501
H(58) C(15) 2.80(1) no 55501
H(58) C(16) 2.74(1) no 55501
H(58) C(47) 2.06(1) no 55501
H(58) C(48) 3.32(1) no 55501
H(58) C(49) 2.63(1) no 55501
H(59) C(15) 2.67(1) no 55501
H(59) C(16) 2.69(1) no 55501
H(59) C(47) 2.05(1) no 55501
H(59) C(48) 2.64(1) no 55501
H(59) C(49) 3.29(1) no 55501
H(59) C(69) 3.49(2) no 55501
H(59) C(70) 3.39(2) no 55501
H(60) O(1) 3.139(8) no 65502
H(60) N(1) 3.34(1) no 65502
H(60) N(2) 3.35(1) no 65502
H(60) C(1) 3.065(9) no 65502
H(60) C(2) 3.54(1) no 65502
H(60) C(6) 3.44(1) no 65502
H(60) C(8) 3.12(1) no 65502
H(60) C(14) 3.35(1) no 55501
H(60) C(41) 3.33(1) no 65502
H(60) C(51) 2.07(1) no 55501
H(60) C(53) 2.60(1) no 55501
H(60) C(54) 2.67(1) no 55501
H(61) N(1) 3.207(9) no 65502
H(61) N(2) 3.45(1) no 65502
H(61) C(6) 3.599(9) no 65502
H(61) C(8) 3.49(1) no 65502
H(61) C(9) 3.06(1) no 65502
H(61) C(10) 3.23(1) no 65502
H(61) C(13) 3.04(1) no 55501
H(61) C(14) 2.69(1) no 55501
H(61) C(51) 2.06(1) no 55501
H(61) C(53) 2.66(1) no 55501
H(61) C(54) 3.31(1) no 55501
H(62) C(1) 3.402(9) no 65502
H(62) C(2) 3.44(1) no 65502
H(62) C(3) 3.58(1) no 65502
H(62) C(6) 3.531(9) no 65502
H(62) C(13) 2.67(1) no 55501
H(62) C(14) 2.700(9) no 55501
H(62) C(51) 2.05(1) no 55501
H(62) C(53) 3.29(1) no 55501
H(62) C(54) 2.63(1) no 55501
H(63) C(14) 2.69(1) no 55501
H(63) C(15) 2.65(1) no 55501
H(63) C(51) 2.04(1) no 55501
H(63) C(52) 3.28(1) no 55501
H(63) C(54) 2.64(1) no 55501
H(63) C(70) 3.35(1) no 55501
H(64) N(2) 3.49(1) no 65502
H(64) C(10) 3.38(1) no 65502
H(64) C(11) 3.53(1) no 65502
H(64) C(14) 2.75(1) no 55501
H(64) C(15) 3.00(1) no 55501
H(64) C(45) 3.53(1) no 56501
H(64) C(51) 2.07(1) no 55501
H(64) C(52) 2.64(1) no 55501
H(64) C(54) 3.32(1) no 55501
H(64) C(61) 3.45(1) no 65502
H(65) N(2) 3.51(1) no 65502
H(65) C(11) 3.21(1) no 65502
H(65) C(14) 3.36(1) no 55501
H(65) C(51) 2.07(1) no 55501
H(65) C(52) 2.62(1) no 55501
H(65) C(54) 2.62(1) no 55501
H(66) C(13) 3.56(1) no 55501
H(66) C(14) 2.66(1) no 55501
H(66) C(15) 3.17(1) no 55501
H(66) C(31) 2.98(1) no 55501
H(66) C(32) 2.90(1) no 55501
H(66) C(33) 3.04(1) no 55501
H(66) C(34) 3.19(1) no 55501
H(66) C(35) 3.30(1) no 55501
H(66) C(36) 3.18(1) no 55501
H(66) C(51) 2.06(1) no 55501
H(66) C(52) 3.32(1) no 55501
H(66) C(53) 2.68(1) no 55501
H(66) C(70) 3.48(1) no 55501
H(67) C(14) 3.32(1) no 55501
H(67) C(41) 3.24(1) no 65502
H(67) C(51) 2.06(1) no 55501
H(67) C(52) 2.64(1) no 55501
H(67) C(53) 2.61(1) no 55501
H(68) O(4) 3.52(1) no 55501
H(68) C(13) 3.02(1) no 55501
H(68) C(14) 2.68(1) no 55501
H(68) C(31) 3.36(1) no 55501
H(68) C(36) 3.25(1) no 55501
H(68) C(37) 3.37(1) no 55501
H(68) C(51) 2.06(1) no 55501
H(68) C(52) 2.65(1) no 55501
H(68) C(53) 3.31(1) no 55501
H(69) C(23) 3.35(1) no 55501
H(69) C(45) 3.30(1) no 55501
H(69) C(55) 2.11(1) no 55501
H(69) C(57) 2.66(1) no 55501
H(69) C(58) 2.71(2) no 55501
H(70) C(22) 2.66(1) no 55501
H(70) C(23) 2.67(1) no 55501
H(70) C(55) 2.07(1) no 55501
H(70) C(57) 3.31(1) no 55501
H(70) C(58) 2.69(2) no 55501
H(71) C(5) 3.35(1) no 55501
H(71) C(22) 3.21(1) no 55501
H(71) C(23) 2.66(1) no 55501
H(71) C(24) 3.58(1) no 55501
H(71) C(55) 2.07(1) no 55501
H(71) C(57) 2.64(1) no 55501
H(71) C(58) 3.34(2) no 55501
H(72) C(23) 2.67(1) no 55501
H(72) C(24) 2.73(1) no 55501
H(72) C(55) 2.05(1) no 55501
H(72) C(56) 3.31(1) no 55501
H(72) C(58) 2.67(1) no 55501
H(73) C(23) 3.35(1) no 55501
H(73) C(46) 3.40(1) no 55501
H(73) C(55) 2.10(1) no 55501
H(73) C(56) 2.67(1) no 55501
H(73) C(58) 2.67(1) no 55501
H(74) C(23) 2.69(1) no 55501
H(74) C(24) 2.85(1) no 55501
H(74) C(55) 2.07(1) no 55501
H(74) C(56) 2.63(1) no 55501
H(74) C(58) 3.33(1) no 55501
H(75) C(22) 3.36(1) no 55501
H(75) C(23) 2.70(1) no 55501
H(75) C(24) 3.46(1) no 55501
H(75) C(55) 2.07(1) no 55501
H(75) C(56) 3.35(2) no 55501
H(75) C(57) 2.70(1) no 55501
H(76) C(22) 2.79(1) no 55501
H(76) C(23) 2.70(1) no 55501
H(76) C(55) 2.06(1) no 55501
H(76) C(56) 2.68(2) no 55501
H(76) C(57) 3.32(1) no 55501
H(77) C(23) 3.36(1) no 55501
H(77) C(55) 2.09(1) no 55501
H(77) C(56) 2.70(1) no 55501
H(77) C(57) 2.66(1) no 55501
H(78) C(21) 2.73(1) no 55501
H(78) C(22) 2.83(1) no 55501
H(78) C(59) 2.06(1) no 55501
H(78) C(61) 3.29(1) no 55501
H(78) C(62) 2.61(1) no 55501
H(79) C(21) 3.38(1) no 55501
H(79) C(59) 2.08(1) no 55501
H(79) C(61) 2.63(1) no 55501
H(79) C(62) 2.64(1) no 55501
H(80) C(21) 2.70(1) no 55501
H(80) C(22) 2.64(1) no 55501
H(80) C(59) 2.05(1) no 55501
H(80) C(61) 2.64(1) no 55501
H(80) C(62) 3.30(1) no 55501
H(81) C(10) 3.35(1) no 55501
H(81) C(20) 3.48(1) no 55501
H(81) C(21) 2.65(1) no 55501
H(81) C(22) 3.30(1) no 55501
H(81) C(45) 3.57(1) no 65502
H(81) C(59) 2.03(1) no 55501
H(81) C(60) 2.64(1) no 55501
H(81) C(62) 3.33(1) no 55501
H(82) C(21) 3.34(1) no 55501
H(82) C(44) 3.46(1) no 65502
H(82) C(45) 3.03(1) no 65502
H(82) C(59) 2.06(1) no 55501
H(82) C(60) 2.63(1) no 55501
H(82) C(62) 2.69(1) no 55501
H(83) Ti(2) 3.545(9) no 55501
H(83) O(3) 2.61(1) no 55501
H(83) C(10) 3.34(1) no 55501
H(83) C(20) 2.92(1) no 55501
H(83) C(21) 2.65(1) no 55501
H(83) C(37) 2.77(1) no 55501
H(83) C(45) 3.48(1) no 65502
H(83) C(59) 2.03(1) no 55501
H(83) C(60) 3.29(1) no 55501
H(83) C(62) 2.68(1) no 55501
H(84) Ti(2) 3.347(9) no 55501
H(84) O(3) 2.275(9) no 55501
H(84) C(20) 2.75(1) no 55501
H(84) C(21) 2.68(1) no 55501
H(84) C(37) 3.40(1) no 55501
H(84) C(38) 3.30(1) no 55501
H(84) C(59) 2.06(1) no 55501
H(84) C(60) 3.29(1) no 55501
H(84) C(61) 2.68(1) no 55501
H(85) C(21) 3.37(1) no 55501
H(85) C(59) 2.09(1) no 55501
H(85) C(60) 2.63(1) no 55501
H(85) C(61) 2.69(1) no 55501
H(86) O(3) 3.36(1) no 55501
H(86) C(20) 3.26(1) no 55501
H(86) C(21) 2.71(1) no 55501
H(86) C(59) 2.08(1) no 55501
H(86) C(60) 2.64(1) no 55501
H(86) C(61) 3.33(1) no 55501
H(87) C(35) 3.33(1) no 55501
H(87) C(60) 3.12(1) no 55502
H(87) C(62) 3.25(1) no 55502
H(87) C(63) 2.08(1) no 55501
H(87) C(65) 2.69(1) no 55501
H(87) C(66) 2.63(1) no 55501
H(88) O(4) 3.44(1) no 55501
H(88) C(34) 3.49(1) no 55501
H(88) C(35) 2.67(1) no 55501
H(88) C(36) 3.29(1) no 55501
H(88) C(41) 3.36(1) no 65502
H(88) C(54) 3.44(1) no 55501
H(88) C(63) 2.06(1) no 55501
H(88) C(65) 3.34(1) no 55501
H(88) C(66) 2.67(1) no 55501
H(89) Ti(2) 3.343(9) no 55501
H(89) O(4) 2.346(9) no 55501
H(89) C(35) 2.69(1) no 55501
H(89) C(36) 2.79(1) no 55501
H(89) C(37) 3.26(1) no 55501
H(89) C(38) 3.32(1) no 55501
H(89) C(63) 2.09(1) no 55501
H(89) C(65) 2.71(1) no 55501
H(89) C(66) 3.33(1) no 55501
H(90) C(35) 3.34(1) no 55501
H(90) C(63) 2.09(1) no 55501
H(90) C(64) 2.70(1) no 55501
H(90) C(66) 2.65(1) no 55501
H(91) Ti(2) 3.466(9) no 55501
H(91) O(4) 2.44(1) no 55501
H(91) C(35) 2.65(1) no 55501
H(91) C(36) 2.82(1) no 55501
H(91) C(38) 2.82(1) no 55501
H(91) C(63) 2.06(1) no 55501
H(91) C(64) 2.70(1) no 55501
H(91) C(66) 3.31(1) no 55501
H(92) O(4) 3.58(1) no 55501
H(92) C(34) 3.46(1) no 55501
H(92) C(35) 2.67(1) no 55501
H(92) C(36) 3.39(1) no 55501
H(92) C(63) 2.06(1) no 55501
H(92) C(64) 3.34(1) no 55501
H(92) C(66) 2.64(1) no 55501
H(93) C(34) 2.71(1) no 55501
H(93) C(35) 2.73(1) no 55501
H(93) C(63) 2.07(1) no 55501
H(93) C(64) 3.33(1) no 55501
H(93) C(65) 2.66(1) no 55501
H(94) C(34) 2.72(1) no 55501
H(94) C(35) 2.71(1) no 55501
H(94) C(63) 2.04(1) no 55501
H(94) C(64) 2.63(1) no 55501
H(94) C(65) 3.30(1) no 55501
H(95) C(35) 3.39(1) no 55501
H(95) C(63) 2.10(1) no 55501
H(95) C(64) 2.68(1) no 55501
H(95) C(65) 2.66(1) no 55501
H(96) C(33) 3.31(2) no 55501
H(96) C(68) 1.98(2) no 55501
H(96) C(69) 2.49(2) no 55501
H(96) C(70) 2.45(2) no 55501
H(97) C(33) 2.67(2) no 55501
H(97) C(34) 2.64(2) no 55501
H(97) C(68) 1.97(2) no 55501
H(97) C(69) 3.15(2) no 55501
H(97) C(70) 2.50(2) no 55501
H(98) C(33) 2.67(2) no 55501
H(98) C(34) 2.96(2) no 55501
H(98) C(68) 1.95(2) no 55501
H(98) C(69) 2.48(2) no 55501
H(98) C(70) 3.11(2) no 55501
H(99) C(32) 3.09(2) no 55501
H(99) C(33) 2.64(2) no 55501
H(99) C(67) 2.50(2) no 55501
H(99) C(68) 1.97(2) no 55501
H(99) C(70) 3.15(2) no 55501
H(100) C(32) 2.62(2) no 55501
H(100) C(33) 2.59(2) no 55501
H(100) C(50) 3.54(2) no 55501
H(100) C(67) 3.15(2) no 55501
H(100) C(68) 1.98(2) no 55501
H(100) C(70) 2.54(2) no 55501
H(101) C(33) 3.28(2) no 55501
H(101) C(67) 2.49(2) no 55501
H(101) C(68) 1.99(2) no 55501
H(101) C(70) 2.49(2) no 55501
H(102) C(15) 3.57(1) no 55501
H(102) C(32) 2.92(2) no 55501
H(102) C(33) 2.54(2) no 55501
H(102) C(50) 3.48(2) no 55501
H(102) C(67) 3.11(2) no 55501
H(102) C(68) 1.95(2) no 55501
H(102) C(69) 2.52(2) no 55501
H(103) C(32) 3.56(1) no 55501
H(103) C(33) 2.63(2) no 55501
H(103) C(34) 3.14(2) no 55501
H(103) C(57) 3.38(1) no 56501
H(103) C(67) 2.48(2) no 55501
H(103) C(68) 1.98(1) no 55501
H(103) C(69) 3.16(2) no 55501
H(104) C(33) 3.26(2) no 55501
H(104) C(46) 3.26(2) no 56501
H(104) C(67) 2.47(2) no 55501
H(104) C(68) 1.99(2) no 55501
H(104) C(69) 2.48(2) no 55501

loop_
_geom_torsion_atom_site_label_1
_geom_torsion_atom_site_label_2
_geom_torsion_atom_site_label_3
_geom_torsion_atom_site_label_4
_geom_torsion
_geom_torsion_publ_flag
O(2) Ti(1) O(1) C(1) -10(1) yes
C(8) Ti(1) O(1) C(1) -21(1) yes
C(18) Ti(1) O(1) C(1) 109(1) yes
C(19) Ti(1) O(1) C(1) -139(1) yes
O(1) Ti(1) O(2) C(17) -51(1) yes
C(8) Ti(1) O(2) C(17) -41(1) yes
C(18) Ti(1) O(2) C(17) -171(1) yes
C(19) Ti(1) O(2) C(17) 77(1) yes
O(1) Ti(1) C(8) N(1) 40.6(6) yes
O(1) Ti(1) C(8) N(2) -137.6(6) yes
O(2) Ti(1) C(8) N(1) -136.5(7) yes
O(2) Ti(1) C(8) N(2) 45.3(6) yes
C(18) Ti(1) C(8) N(1) -45.8(8) yes
C(18) Ti(1) C(8) N(2) 136.0(5) yes
C(19) Ti(1) C(8) N(1) 135.4(6) yes
C(19) Ti(1) C(8) N(2) -42.8(7) yes
O(1) Ti(1) C(18) H(11) -59.6(8) no
O(1) Ti(1) C(18) H(12) 60.1(8) no
O(1) Ti(1) C(18) H(13) -179(359) no
O(2) Ti(1) C(18) H(11) 106.8(8) no
O(2) Ti(1) C(18) H(12) -133.5(8) no
O(2) Ti(1) C(18) H(13) -13.3(8) no
C(8) Ti(1) C(18) H(11) 23.0(9) no
C(8) Ti(1) C(18) H(12) 142.6(7) no
C(8) Ti(1) C(18) H(13) -97.2(8) no
C(19) Ti(1) C(18) H(11) -158.2(7) no
C(19) Ti(1) C(18) H(12) -38.5(8) no
C(19) Ti(1) C(18) H(13) 81.7(8) no
O(1) Ti(1) C(19) H(14) -12.6(8) no
O(1) Ti(1) C(19) H(15) 106.9(8) no
O(1) Ti(1) C(19) H(16) -132.9(8) no
O(2) Ti(1) C(19) H(14) 179.5(7) no
O(2) Ti(1) C(19) H(15) -60.9(8) no
O(2) Ti(1) C(19) H(16) 59.2(8) no
C(8) Ti(1) C(19) H(14) -99.0(7) no
C(8) Ti(1) C(19) H(15) 20.6(9) no
C(8) Ti(1) C(19) H(16) 140.7(7) no
C(18) Ti(1) C(19) H(14) 82.0(8) no
C(18) Ti(1) C(19) H(15) -158.5(7) no
C(18) Ti(1) C(19) H(16) -38.3(8) no
O(4) Ti(2) O(3) C(20) 7(1) yes
C(27) Ti(2) O(3) C(20) 8(1) yes
C(37) Ti(2) O(3) C(20) 131(1) yes
C(38) Ti(2) O(3) C(20) -117(1) yes
O(3) Ti(2) O(4) C(36) 32(1) yes
C(27) Ti(2) O(4) C(36) 31(1) yes
C(37) Ti(2) O(4) C(36) -91(1) yes
C(38) Ti(2) O(4) C(36) 157(1) yes
O(3) Ti(2) C(27) N(3) -41.0(7) yes
O(3) Ti(2) C(27) N(4) 137.2(7) yes
O(4) Ti(2) C(27) N(3) 138.6(7) yes
O(4) Ti(2) C(27) N(4) -43.1(6) yes
C(37) Ti(2) C(27) N(3) -134.1(6) yes
C(37) Ti(2) C(27) N(4) 44.1(7) yes
C(38) Ti(2) C(27) N(3) 46.5(8) yes
C(38) Ti(2) C(27) N(4) -135.2(6) yes
O(3) Ti(2) C(37) H(27) -108.3(8) no
O(3) Ti(2) C(37) H(28) 11.5(9) no
O(3) Ti(2) C(37) H(29) 131.5(8) no
O(4) Ti(2) C(37) H(27) 60.2(8) no
O(4) Ti(2) C(37) H(28) 179(623) no
O(4) Ti(2) C(37) H(29) -60.1(8) no
C(27) Ti(2) C(37) H(27) -22.5(9) no
C(27) Ti(2) C(37) H(28) 97.2(8) no
C(27) Ti(2) C(37) H(29) -142.8(7) no
C(38) Ti(2) C(37) H(27) 156.9(8) no
C(38) Ti(2) C(37) H(28) -83.3(9) no
C(38) Ti(2) C(37) H(29) 36.7(8) no
O(3) Ti(2) C(38) H(30) -179.4(8) no
O(3) Ti(2) C(38) H(31) -59.3(8) no
O(3) Ti(2) C(38) H(32) 60.6(8) no
O(4) Ti(2) C(38) H(30) 12.1(8) no
O(4) Ti(2) C(38) H(31) 132.2(8) no
O(4) Ti(2) C(38) H(32) -107.8(8) no
C(27) Ti(2) C(38) H(30) 97.7(8) no
C(27) Ti(2) C(38) H(31) -142.2(7) no
C(27) Ti(2) C(38) H(32) -22.2(9) no
C(37) Ti(2) C(38) H(30) -81.7(8) no
C(37) Ti(2) C(38) H(31) 38.4(9) no
C(37) Ti(2) C(38) H(32) 158.3(7) no
Ti(1) O(1) C(1) C(2) 167.3(9) yes
Ti(1) O(1) C(1) C(6) -13(1) yes
Ti(1) O(2) C(17) C(12) 1(1) yes
Ti(1) O(2) C(17) C(16) -177(1) yes
Ti(2) O(3) C(20) C(21) -154(1) yes
Ti(2) O(3) C(20) C(25) 24(1) yes
Ti(2) O(4) C(36) C(31) 2(1) yes
Ti(2) O(4) C(36) C(35) -178(1) yes
C(8) N(1) C(7) C(6) -76.8(8) yes
C(8) N(1) C(7) H(3) 42(1) no
C(8) N(1) C(7) H(4) 160.4(8) no
C(9) N(1) C(7) C(6) 103.5(8) yes
C(9) N(1) C(7) H(3) -137.5(8) no
C(9) N(1) C(7) H(4) -19(1) no
C(7) N(1) C(8) Ti(1) 1(1) yes
C(7) N(1) C(8) N(2) 179.7(6) yes
C(9) N(1) C(8) Ti(1) -179.0(5) yes
C(9) N(1) C(8) N(2) -0.5(8) yes
C(7) N(1) C(9) C(10) 179.5(6) yes
C(7) N(1) C(9) H(5) 0(1) no
C(8) N(1) C(9) C(10) -0.2(9) yes
C(8) N(1) C(9) H(5) -179(1) no
C(10) N(2) C(8) Ti(1) 179.7(5) yes
C(10) N(2) C(8) N(1) 1.1(7) yes
C(11) N(2) C(8) Ti(1) 1.9(9) yes
C(11) N(2) C(8) N(1) -176.6(6) yes
C(8) N(2) C(10) C(9) -1.3(8) yes
C(8) N(2) C(10) H(6) -178(1) no
C(11) N(2) C(10) C(9) 176.3(6) yes
C(11) N(2) C(10) H(6) 0(1) no
C(8) N(2) C(11) C(12) -78.0(8) yes
C(8) N(2) C(11) H(7) 43(1) no
C(8) N(2) C(11) H(8) 161.5(8) no
C(10) N(2) C(11) C(12) 104.6(7) yes
C(10) N(2) C(11) H(7) -133.7(8) no
C(10) N(2) C(11) H(8) -15(1) no
C(27) N(3) C(26) C(25) 76.2(9) yes
C(27) N(3) C(26) H(19) -161.2(9) no
C(27) N(3) C(26) H(20) -42(1) no
C(29) N(3) C(26) C(25) -98.2(8) yes
C(29) N(3) C(26) H(19) 24(1) no
C(29) N(3) C(26) H(20) 143.1(8) no
C(26) N(3) C(27) Ti(2) 2(1) yes
C(26) N(3) C(27) N(4) -176.1(6) yes
C(29) N(3) C(27) Ti(2) 177.5(5) yes
C(29) N(3) C(27) N(4) -1.0(9) yes
C(26) N(3) C(29) C(28) 175.8(7) yes
C(26) N(3) C(29) H(21) -4(1) no
C(27) N(3) C(29) C(28) 0(1) yes
C(27) N(3) C(29) H(21) -179(881) no
C(28) N(4) C(27) Ti(2) -177.9(5) yes
C(28) N(4) C(27) N(3) 0.7(8) yes
C(30) N(4) C(27) Ti(2) 0(1) yes
C(30) N(4) C(27) N(3) 178.0(6) yes
C(27) N(4) C(28) C(29) 0(1) yes
C(27) N(4) C(28) H(22) 179(622) no
C(30) N(4) C(28) C(29) -177.4(7) yes
C(30) N(4) C(28) H(22) 2(1) no
C(27) N(4) C(30) C(31) 77.5(8) yes
C(27) N(4) C(30) H(23) -161.9(8) no
C(27) N(4) C(30) H(24) -43(1) no
C(28) N(4) C(30) C(31) -105.7(8) yes
C(28) N(4) C(30) H(23) 14(1) no
C(28) N(4) C(30) H(24) 133.8(9) no
O(1) C(1) C(2) C(3) 179.3(6) yes
O(1) C(1) C(2) C(39) 0(1) yes
C(6) C(1) C(2) C(3) 0.5(9) yes
C(6) C(1) C(2) C(39) -179(508) yes
O(1) C(1) C(6) C(5) -177.9(6) yes
O(1) C(1) C(6) C(7) -2.9(9) yes
C(2) C(1) C(6) C(5) 0(1) yes
C(2) C(1) C(6) C(7) 176.0(6) yes
C(1) C(2) C(3) C(4) -2(1) yes
C(1) C(2) C(3) H(1) 177.1(8) no
C(39) C(2) C(3) C(4) 178.2(7) yes
C(39) C(2) C(3) H(1) -2(1) no
C(1) C(2) C(39) C(40) 179.4(6) yes
C(1) C(2) C(39) C(41) -63.2(9) yes
C(1) C(2) C(39) C(42) 58.5(9) yes
C(3) C(2) C(39) C(40) -0.9(9) yes
C(3) C(2) C(39) C(41) 116.5(7) yes
C(3) C(2) C(39) C(42) -121.8(7) yes
C(2) C(3) C(4) C(5) 2(1) yes
C(2) C(3) C(4) C(43) 178.6(7) yes
H(1) C(3) C(4) C(5) -177.0(8) no
H(1) C(3) C(4) C(43) 0(1) no
C(3) C(4) C(5) C(6) 0(1) yes
C(3) C(4) C(5) H(2) 178.5(8) no
C(43) C(4) C(5) C(6) -176.9(7) yes
C(43) C(4) C(5) H(2) 2(1) no
C(3) C(4) C(43) C(44) 44(1) yes
C(3) C(4) C(43) C(45) -75(1) yes
C(3) C(4) C(43) C(46) 164.5(7) yes
C(5) C(4) C(43) C(44) -139.2(8) yes
C(5) C(4) C(43) C(45) 100.5(9) yes
C(5) C(4) C(43) C(46) -19(1) yes
C(4) C(5) C(6) C(1) 0(1) yes
C(4) C(5) C(6) C(7) -175.9(6) yes
H(2) C(5) C(6) C(1) 179(881) no
H(2) C(5) C(6) C(7) 4(1) no
C(1) C(6) C(7) N(1) 67.1(9) yes
C(1) C(6) C(7) H(3) -52(1) no
C(1) C(6) C(7) H(4) -170.9(7) no
C(5) C(6) C(7) N(1) -117.8(7) yes
C(5) C(6) C(7) H(3) 122.6(9) no
C(5) C(6) C(7) H(4) 4(1) no
N(1) C(9) C(10) N(2) 0.9(9) yes
N(1) C(9) C(10) H(6) 178(1) no
H(5) C(9) C(10) N(2) 179(508) no
H(5) C(9) C(10) H(6) -3(1) no
N(2) C(11) C(12) C(13) -122.0(8) yes
N(2) C(11) C(12) C(17) 61(1) yes
H(7) C(11) C(12) C(13) 116.3(9) no
H(7) C(11) C(12) C(17) -60(1) no
H(8) C(11) C(12) C(13) -2(1) no
H(8) C(11) C(12) C(17) -178.9(8) no
C(11) C(12) C(13) C(14) -177.0(7) yes
C(11) C(12) C(13) H(9) 2(1) no
C(17) C(12) C(13) C(14) 0(1) yes
C(17) C(12) C(13) H(9) 179(508) no
C(11) C(12) C(17) O(2) 1(1) yes
C(11) C(12) C(17) C(16) -178.7(7) yes
C(13) C(12) C(17) O(2) -175.2(7) yes
C(13) C(12) C(17) C(16) 4(1) yes
C(12) C(13) C(14) C(15) -3(1) yes
C(12) C(13) C(14) C(51) 178.9(7) yes
H(9) C(13) C(14) C(15) 177.0(9) no
H(9) C(13) C(14) C(51) 0(1) no
C(13) C(14) C(15) C(16) 2(1) yes
C(13) C(14) C(15) H(10) -177.1(9) no
C(51) C(14) C(15) C(16) -179.7(7) yes
C(51) C(14) C(15) H(10) 0(1) no
C(13) C(14) C(51) C(52) -37(1) yes
C(13) C(14) C(51) C(53) -157.0(7) yes
C(13) C(14) C(51) C(54) 83.1(8) yes
C(15) C(14) C(51) C(52) 145.2(7) yes
C(15) C(14) C(51) C(53) 25(1) yes
C(15) C(14) C(51) C(54) -94.7(8) yes
C(14) C(15) C(16) C(17) 1(1) yes
C(14) C(15) C(16) C(47) -175.7(8) yes
H(10) C(15) C(16) C(17) -178.8(9) no
H(10) C(15) C(16) C(47) 3(1) no
C(15) C(16) C(17) O(2) 174.6(7) yes
C(15) C(16) C(17) C(12) -5(1) yes
C(47) C(16) C(17) O(2) -7(1) yes
C(47) C(16) C(17) C(12) 172.3(7) yes
C(15) C(16) C(47) C(48) 114.9(8) yes
C(15) C(16) C(47) C(49) -124.4(8) yes
C(15) C(16) C(47) C(50) -3(1) yes
C(17) C(16) C(47) C(48) -62(1) yes
C(17) C(16) C(47) C(49) 58(1) yes
C(17) C(16) C(47) C(50) 178.8(8) yes
O(3) C(20) C(21) C(22) 173.4(8) yes
O(3) C(20) C(21) C(59) -5(1) yes
C(25) C(20) C(21) C(22) -5(1) yes
C(25) C(20) C(21) C(59) 175.0(7) yes
O(3) C(20) C(25) C(24) -174.2(8) yes
O(3) C(20) C(25) C(26) 6(1) yes
C(21) C(20) C(25) C(24) 5(1) yes
C(21) C(20) C(25) C(26) -173.8(7) yes
C(20) C(21) C(22) C(23) 0(1) yes
C(20) C(21) C(22) H(17) -179(359) no
C(59) C(21) C(22) C(23) 179.5(8) yes
C(59) C(21) C(22) H(17) 0(1) no
C(20) C(21) C(59) C(60) -167.7(8) yes
C(20) C(21) C(59) C(61) 71(1) yes
C(20) C(21) C(59) C(62) -49(1) yes
C(22) C(21) C(59) C(60) 13(1) yes
C(22) C(21) C(59) C(61) -107.2(9) yes
C(22) C(21) C(59) C(62) 131.1(8) yes
C(21) C(22) C(23) C(24) 6(1) yes
C(21) C(22) C(23) C(55) -177.3(8) yes
H(17) C(22) C(23) C(24) -174(1) no
H(17) C(22) C(23) C(55) 2(1) no
C(22) C(23) C(24) C(25) -6(1) yes
C(22) C(23) C(24) H(18) 171(1) no
C(55) C(23) C(24) C(25) 176.6(8) yes
C(55) C(23) C(24) H(18) -4(1) no
C(22) C(23) C(55) C(56) 56(1) yes
C(22) C(23) C(55) C(57) 174.0(8) yes
C(22) C(23) C(55) C(58) -64(1) yes
C(24) C(23) C(55) C(56) -126.9(9) yes
C(24) C(23) C(55) C(57) -9(1) yes
C(24) C(23) C(55) C(58) 111(1) yes
C(23) C(24) C(25) C(20) 1(1) yes
C(23) C(24) C(25) C(26) -179.4(8) yes
H(18) C(24) C(25) C(20) -176(1) no
H(18) C(24) C(25) C(26) 2(1) no
C(20) C(25) C(26) N(3) -73.1(9) yes
C(20) C(25) C(26) H(19) 164.3(9) no
C(20) C(25) C(26) H(20) 44(1) no
C(24) C(25) C(26) N(3) 108.0(8) yes
C(24) C(25) C(26) H(19) -14(1) no
C(24) C(25) C(26) H(20) -134.0(9) no
N(4) C(28) C(29) N(3) 0(1) yes
N(4) C(28) C(29) H(21) -179(622) no
H(22) C(28) C(29) N(3) 179(622) no
H(22) C(28) C(29) H(21) 0(2) no
N(4) C(30) C(31) C(32) 118.3(8) yes
N(4) C(30) C(31) C(36) -69.3(9) yes
H(23) C(30) C(31) C(32) -1(1) no
H(23) C(30) C(31) C(36) 170.4(8) no
H(24) C(30) C(31) C(32) -120.5(9) no
H(24) C(30) C(31) C(36) 51(1) no
C(30) C(31) C(32) C(33) 172.0(7) yes
C(30) C(31) C(32) H(25) -8(1) no
C(36) C(31) C(32) C(33) 0(1) yes
C(36) C(31) C(32) H(25) 179.5(9) no
C(30) C(31) C(36) O(4) 7(1) yes
C(30) C(31) C(36) C(35) -171.5(7) yes
C(32) C(31) C(36) O(4) 179.3(7) yes
C(32) C(31) C(36) C(35) 0(1) yes
C(31) C(32) C(33) C(34) 0(1) yes
C(31) C(32) C(33) C(68) -176.6(8) yes
H(25) C(32) C(33) C(34) -179(623) no
H(25) C(32) C(33) C(68) 3(1) no
C(32) C(33) C(34) C(35) 0(1) yes
C(32) C(33) C(34) H(26) 179(881) no
C(68) C(33) C(34) C(35) 176.5(7) yes
C(68) C(33) C(34) H(26) -3(1) no
C(32) C(33) C(68) C(67) -159(1) yes
C(32) C(33) C(68) C(69) -37(1) yes
C(32) C(33) C(68) C(70) 81(1) yes
C(34) C(33) C(68) C(67) 23(1) yes
C(34) C(33) C(68) C(69) 145(1) yes
C(34) C(33) C(68) C(70) -95(1) yes
C(33) C(34) C(35) C(36) 0(1) yes
C(33) C(34) C(35) C(63) -177.4(8) yes
H(26) C(34) C(35) C(36) -179(359) no
H(26) C(34) C(35) C(63) 2(1) no
C(34) C(35) C(36) O(4) -179.4(7) yes
C(34) C(35) C(36) C(31) 0(1) yes
C(63) C(35) C(36) O(4) -1(1) yes
C(63) C(35) C(36) C(31) 177.1(7) yes
C(34) C(35) C(63) C(64) 121.2(8) yes
C(34) C(35) C(63) C(65) -118.7(8) yes
C(34) C(35) C(63) C(66) 1(1) yes
C(36) C(35) C(63) C(64) -56(1) yes
C(36) C(35) C(63) C(65) 63(1) yes
C(36) C(35) C(63) C(66) -176.8(8) yes
C(2) C(39) C(40) H(33) 56(1) no
C(2) C(39) C(40) H(34) 177.3(8) no
C(2) C(39) C(40) H(35) -62(1) no
C(41) C(39) C(40) H(33) -62(1) no
C(41) C(39) C(40) H(34) 58(1) no
C(41) C(39) C(40) H(35) 178.9(9) no
C(42) C(39) C(40) H(33) 179(359) no
C(42) C(39) C(40) H(34) -59(1) no
C(42) C(39) C(40) H(35) 60(1) no
C(2) C(39) C(41) H(36) 61(1) no
C(2) C(39) C(41) H(37) -178.8(9) no
C(2) C(39) C(41) H(38) -57(1) no
C(40) C(39) C(41) H(36) -177.6(9) no
C(40) C(39) C(41) H(37) -57(1) no
C(40) C(39) C(41) H(38) 63(1) no
C(42) C(39) C(41) H(36) -61(1) no
C(42) C(39) C(41) H(37) 58(1) no
C(42) C(39) C(41) H(38) 179(623) no
C(2) C(39) C(42) H(39) 59(1) no
C(2) C(39) C(42) H(40) -179(359) no
C(2) C(39) C(42) H(41) -58(1) no
C(40) C(39) C(42) H(39) -64(1) no
C(40) C(39) C(42) H(40) 56(1) no
C(40) C(39) C(42) H(41) 177.2(9) no
C(41) C(39) C(42) H(39) -179(359) no
C(41) C(39) C(42) H(40) -59(1) no
C(41) C(39) C(42) H(41) 61(1) no
C(4) C(43) C(44) H(42) -178(1) no
C(4) C(43) C(44) H(43) -58(1) no
C(4) C(43) C(44) H(44) 61(1) no
C(45) C(43) C(44) H(42) -58(1) no
C(45) C(43) C(44) H(43) 61(1) no
C(45) C(43) C(44) H(44) -178(1) no
C(46) C(43) C(44) H(42) 59(1) no
C(46) C(43) C(44) H(43) 179(1) no
C(46) C(43) C(44) H(44) -60(1) no
C(4) C(43) C(45) H(45) -59(1) no
C(4) C(43) C(45) H(46) 59(1) no
C(4) C(43) C(45) H(47) -179(1) no
C(44) C(43) C(45) H(45) 178(1) no
C(44) C(43) C(45) H(46) -62(1) no
C(44) C(43) C(45) H(47) 59(1) no
C(46) C(43) C(45) H(45) 62(1) no
C(46) C(43) C(45) H(46) -178(1) no
C(46) C(43) C(45) H(47) -57(1) no
C(4) C(43) C(46) H(48) -60(1) no
C(4) C(43) C(46) H(49) 58(1) no
C(4) C(43) C(46) H(50) 178(1) no
C(44) C(43) C(46) H(48) 61(1) no
C(44) C(43) C(46) H(49) -179.2(9) no
C(44) C(43) C(46) H(50) -59(1) no
C(45) C(43) C(46) H(48) 179(359) no
C(45) C(43) C(46) H(49) -61(1) no
C(45) C(43) C(46) H(50) 58(1) no
C(16) C(47) C(48) H(51) -56(1) no
C(16) C(47) C(48) H(52) 62(1) no
C(16) C(47) C(48) H(53) -177.4(9) no
C(49) C(47) C(48) H(51) -178.8(8) no
C(49) C(47) C(48) H(52) -59.4(9) no
C(49) C(47) C(48) H(53) 60(1) no
C(50) C(47) C(48) H(51) 64(1) no
C(50) C(47) C(48) H(52) -176.0(8) no
C(50) C(47) C(48) H(53) -56(1) no
C(16) C(47) C(49) H(54) -60(1) no
C(16) C(47) C(49) H(55) 59(1) no
C(16) C(47) C(49) H(56) 179.4(9) no
C(48) C(47) C(49) H(54) 58(1) no
C(48) C(47) C(49) H(55) 178.5(8) no
C(48) C(47) C(49) H(56) -61(1) no
C(50) C(47) C(49) H(54) 176.2(8) no
C(50) C(47) C(49) H(55) -64(1) no
C(50) C(47) C(49) H(56) 56(1) no
C(16) C(47) C(50) H(57) 176(1) no
C(16) C(47) C(50) H(58) -62(1) no
C(16) C(47) C(50) H(59) 56(1) no
C(48) C(47) C(50) H(57) 58(1) no
C(48) C(47) C(50) H(58) 179(359) no
C(48) C(47) C(50) H(59) -61(1) no
C(49) C(47) C(50) H(57) -59(1) no
C(49) C(47) C(50) H(58) 61(1) no
C(49) C(47) C(50) H(59) -179(622) no
C(14) C(51) C(52) H(60) -178.8(9) no
C(14) C(51) C(52) H(61) -58(1) no
C(14) C(51) C(52) H(62) 61(1) no
C(53) C(51) C(52) H(60) -55(1) no
C(53) C(51) C(52) H(61) 65(1) no
C(53) C(51) C(52) H(62) -175.5(8) no
C(54) C(51) C(52) H(60) 60(1) no
C(54) C(51) C(52) H(61) -178.9(8) no
C(54) C(51) C(52) H(62) -59(1) no
C(14) C(51) C(53) H(63) -57(1) no
C(14) C(51) C(53) H(64) 61(1) no
C(14) C(51) C(53) H(65) -177.4(9) no
C(52) C(51) C(53) H(63) 179.2(9) no
C(52) C(51) C(53) H(64) -61(1) no
C(52) C(51) C(53) H(65) 59(1) no
C(54) C(51) C(53) H(63) 62(1) no
C(54) C(51) C(53) H(64) -177.5(8) no
C(54) C(51) C(53) H(65) -56(1) no
C(14) C(51) C(54) H(66) 58(1) no
C(14) C(51) C(54) H(67) 178.7(8) no
C(14) C(51) C(54) H(68) -61.4(9) no
C(52) C(51) C(54) H(66) -179.3(9) no
C(52) C(51) C(54) H(67) -59(1) no
C(52) C(51) C(54) H(68) 60.6(9) no
C(53) C(51) C(54) H(66) -64(1) no
C(53) C(51) C(54) H(67) 56.1(9) no
C(53) C(51) C(54) H(68) 175.9(8) no
C(23) C(55) C(56) H(69) 178.9(9) no
C(23) C(55) C(56) H(70) -60(1) no
C(23) C(55) C(56) H(71) 58(1) no
C(57) C(55) C(56) H(69) 58(1) no
C(57) C(55) C(56) H(70) 179(1) no
C(57) C(55) C(56) H(71) -62(1) no
C(58) C(55) C(56) H(69) -58(1) no
C(58) C(55) C(56) H(70) 62(1) no
C(58) C(55) C(56) H(71) -179.3(9) no
C(23) C(55) C(57) H(72) 59(1) no
C(23) C(55) C(57) H(73) 179(359) no
C(23) C(55) C(57) H(74) -59(1) no
C(56) C(55) C(57) H(72) 178.7(9) no
C(56) C(55) C(57) H(73) -61(1) no
C(56) C(55) C(57) H(74) 60(1) no
C(58) C(55) C(57) H(72) -63(1) no
C(58) C(55) C(57) H(73) 56(1) no
C(58) C(55) C(57) H(74) 177(1) no
C(23) C(55) C(58) H(75) -58(1) no
C(23) C(55) C(58) H(76) 60(1) no
C(23) C(55) C(58) H(77) -179(359) no
C(56) C(55) C(58) H(75) 179(881) no
C(56) C(55) C(58) H(76) -60(1) no
C(56) C(55) C(58) H(77) 59(1) no
C(57) C(55) C(58) H(75) 64(1) no
C(57) C(55) C(58) H(76) -176(1) no
C(57) C(55) C(58) H(77) -56(1) no
C(21) C(59) C(60) H(78) 60(1) no
C(21) C(59) C(60) H(79) -178(1) no
C(21) C(59) C(60) H(80) -58(1) no
C(61) C(59) C(60) H(78) -178.1(9) no
C(61) C(59) C(60) H(79) -57(1) no
C(61) C(59) C(60) H(80) 62(1) no
C(62) C(59) C(60) H(78) -59(1) no
C(62) C(59) C(60) H(79) 60(1) no
C(62) C(59) C(60) H(80) -179.0(9) no
C(21) C(59) C(61) H(81) 59(1) no
C(21) C(59) C(61) H(82) -179(881) no
C(21) C(59) C(61) H(83) -59(1) no
C(60) C(59) C(61) H(81) -63(1) no
C(60) C(59) C(61) H(82) 57(1) no
C(60) C(59) C(61) H(83) 177.7(9) no
C(62) C(59) C(61) H(81) -178.9(8) no
C(62) C(59) C(61) H(82) -58(1) no
C(62) C(59) C(61) H(83) 62(1) no
C(21) C(59) C(62) H(84) 59(1) no
C(21) C(59) C(62) H(85) 179(1) no
C(21) C(59) C(62) H(86) -59(1) no
C(60) C(59) C(62) H(84) -178.8(9) no
C(60) C(59) C(62) H(85) -59(1) no
C(60) C(59) C(62) H(86) 61(1) no
C(61) C(59) C(62) H(84) -61(1) no
C(61) C(59) C(62) H(85) 57(1) no
C(61) C(59) C(62) H(86) 178.8(8) no
C(35) C(63) C(64) H(87) -179(359) no
C(35) C(63) C(64) H(88) -60(1) no
C(35) C(63) C(64) H(89) 59(1) no
C(65) C(63) C(64) H(87) 60(1) no
C(65) C(63) C(64) H(88) 179(359) no
C(65) C(63) C(64) H(89) -60(1) no
C(66) C(63) C(64) H(87) -55(1) no
C(66) C(63) C(64) H(88) 63(1) no
C(66) C(63) C(64) H(89) -176.5(9) no
C(35) C(63) C(65) H(90) -178.4(9) no
C(35) C(63) C(65) H(91) -57(1) no
C(35) C(63) C(65) H(92) 61(1) no
C(64) C(63) C(65) H(90) -58(1) no
C(64) C(63) C(65) H(91) 62(1) no
C(64) C(63) C(65) H(92) -178.5(9) no
C(66) C(63) C(65) H(90) 58(1) no
C(66) C(63) C(65) H(91) 178.7(8) no
C(66) C(63) C(65) H(92) -62(1) no
C(35) C(63) C(66) H(93) -58(1) no
C(35) C(63) C(66) H(94) 60(1) no
C(35) C(63) C(66) H(95) -179(508) no
C(64) C(63) C(66) H(93) -179(359) no
C(64) C(63) C(66) H(94) -61(1) no
C(64) C(63) C(66) H(95) 58(1) no
C(65) C(63) C(66) H(93) 63(1) no
C(65) C(63) C(66) H(94) -178.5(8) no
C(65) C(63) C(66) H(95) -58(1) no
H(96) C(67) C(68) C(33) -177(1) no
H(96) C(67) C(68) C(69) 57(2) no
H(96) C(67) C(68) C(70) -56(2) no
H(97) C(67) C(68) C(33) -56(2) no
H(97) C(67) C(68) C(69) 178(1) no
H(97) C(67) C(68) C(70) 64(2) no
H(98) C(67) C(68) C(33) 62(1) no
H(98) C(67) C(68) C(69) -62(1) no
H(98) C(67) C(68) C(70) -176(1) no
C(33) C(68) C(69) H(99) -63(1) no
C(33) C(68) C(69) H(100) 55(1) no
C(33) C(68) C(69) H(101) 175(1) no
C(67) C(68) C(69) H(99) 62(1) no
C(67) C(68) C(69) H(100) -178(1) no
C(67) C(68) C(69) H(101) -57(2) no
C(70) C(68) C(69) H(99) 175(1) no
C(70) C(68) C(69) H(100) -65(1) no
C(70) C(68) C(69) H(101) 55(2) no
C(33) C(68) C(70) H(102) -56(1) no
C(33) C(68) C(70) H(103) 63(1) no
C(33) C(68) C(70) H(104) -175(1) no
C(67) C(68) C(70) H(102) 179(1) no
C(67) C(68) C(70) H(103) -61(1) no
C(67) C(68) C(70) H(104) 59(1) no
C(69) C(68) C(70) H(102) 65(1) no
C(69) C(68) C(70) H(103) -175(1) no
C(69) C(68) C(70) H(104) -53(1) no
